data_7151825
loop_
_publ_author_name
'Demizu, Yosuke'
'Doi, Mitsunobu'
'Kurihara, Masaaki'
'Okuda, Haruhiro'
'Nagano, Masanobu'
'Suemune, Hiroshi'
'Tanaka, Masakazu'

_publ_section_title
;
 Conformational studies on peptides containing \a,\a-disubstituted
 \a-amino acids: chiral cyclic \a,\a-disubstituted \a-amino acid as an
 \a-helical inducer.
;
_journal_issue 9
_journal_name_full 'Organic &amp; biomolecular chemistry'
_journal_page_first 3303
_journal_page_last 3312
_journal_paper_doi 10.1039/c0ob01146k
_journal_volume 9
_journal_year 2011
_chemical_absolute_configuration rm
_chemical_compound_source synthesis
_chemical_formula_moiety '2(C49 H80 N6 O13), C H4 O, H2 O'
_chemical_formula_sum 'C49.5 H83 N6 O14'
_chemical_formula_weight 986.22
_chemical_melting_point 116.0(10)
_chemical_name_systematic
;
Cbz-[Leu-Leu-(S,S)-Ac5cdOM]2-OMe
;
_space_group_IT_number 1
_symmetry_cell_setting triclinic
_symmetry_space_group_name_Hall 'P 1'
_symmetry_space_group_name_H-M 'P 1'
_atom_sites_solution_hydrogens geom
_atom_sites_solution_primary direct
_atom_sites_solution_secondary difmap
_audit_creation_method SHELXL-97
_cell_angle_alpha 104.8790(10)
_cell_angle_beta 93.483(2)
_cell_angle_gamma 112.9180(10)
_cell_formula_units_Z 2
_cell_length_a 12.9034(12)
_cell_length_b 14.8243(13)
_cell_length_c 16.6694(15)
_cell_measurement_reflns_used 6962
_cell_measurement_temperature 200(2)
_cell_measurement_theta_max 26.03
_cell_measurement_theta_min 2.30
_cell_volume 2791.8(4)
_computing_cell_refinement 'SMART (Bruker, 1998)'
_computing_data_collection 'SMART (Bruker, 1998)'
_computing_data_reduction 'SAINTPLUS (Bruker, 1998)'
_computing_molecular_graphics 'PLATON (Spek, 2001)'
_computing_structure_refinement 'SHELXL-97 (Sheldrick, 1997)'
_computing_structure_solution 'SHELXS-97 (Sheldrick, 1997)'
_diffrn_ambient_temperature 200(2)
_diffrn_detector_area_resol_mean 8.366
_diffrn_measured_fraction_theta_full 0.990
_diffrn_measured_fraction_theta_max 0.990
_diffrn_measurement_device_type 'Bruker AXS, SMART APEX CCD area detector'
_diffrn_measurement_method \w-scan
_diffrn_radiation_monochromator graphite
_diffrn_radiation_source 'MacScience, M18XCE rotating anode'
_diffrn_radiation_type MoK\a
_diffrn_radiation_wavelength 0.71073
_diffrn_reflns_av_R_equivalents 0.0248
_diffrn_reflns_av_sigmaI/netI 0.0297
_diffrn_reflns_limit_h_max 16
_diffrn_reflns_limit_h_min -16
_diffrn_reflns_limit_k_max 18
_diffrn_reflns_limit_k_min -18
_diffrn_reflns_limit_l_max 21
_diffrn_reflns_limit_l_min -21
_diffrn_reflns_number 32311
_diffrn_reflns_theta_full 27.10
_diffrn_reflns_theta_max 27.10
_diffrn_reflns_theta_min 1.70
_diffrn_standards_decay_% 0.0
_diffrn_standards_interval_count 32311
_diffrn_standards_interval_time 200
_diffrn_standards_number 299
_exptl_absorpt_coefficient_mu 0.086
_exptl_absorpt_correction_T_max 0.9848
_exptl_absorpt_correction_T_min 0.7597
_exptl_absorpt_correction_type empirical
_exptl_absorpt_process_details 'SADABS (Sheldrick, 1996)'
_exptl_crystal_colour colourless
_exptl_crystal_density_diffrn 1.173
_exptl_crystal_density_method 'not measured'
_exptl_crystal_description plate
_exptl_crystal_F_000 1068
_exptl_crystal_size_max 0.40
_exptl_crystal_size_mid 0.40
_exptl_crystal_size_min 0.18
_refine_diff_density_max 0.786
_refine_diff_density_min -0.311
_refine_diff_density_rms 0.048
_refine_ls_abs_structure_details 'Flack H D (1983), Acta Cryst. A39, 876-881'
_refine_ls_abs_structure_Flack -0.2(7)
_refine_ls_extinction_method none
_refine_ls_goodness_of_fit_ref 1.010
_refine_ls_hydrogen_treatment constr
_refine_ls_matrix_type full
_refine_ls_number_parameters 1253
_refine_ls_number_reflns 12192
_refine_ls_number_restraints 8
_refine_ls_restrained_S_all 1.013
_refine_ls_R_factor_all 0.0574
_refine_ls_R_factor_gt 0.0522
_refine_ls_shift/su_max 0.003
_refine_ls_shift/su_mean 0.000
_refine_ls_structure_factor_coef Fsqd
_refine_ls_weighting_details 'calc w=1/[\s^2^(Fo^2^)+(0.1052P)^2^+0.3407P] where P=(Fo^2^+2Fc^2^)/3'
_refine_ls_weighting_scheme calc
_refine_ls_wR_factor_gt 0.1427
_refine_ls_wR_factor_ref 0.1493
_reflns_number_gt 10971
_reflns_number_total 12192
_reflns_threshold_expression I>2\s(I)
_cod_data_source_file c0ob01146k.txt
_cod_data_source_block 5061
_cod_depositor_comments
;
The following automatic conversions were performed:
'_symmetry_cell_setting' value 'Triclinic' changed to 'triclinic'
according to '/home/saulius/struct/CIF-dictionaries/cif_core.dic'
dictionary named 'cif_core.dic' version 2.4.1 from 2010-06-29.

Automatic conversion script
Id: cif_fix_enum 1555 2011-01-17 13:19:09Z saulius 

The following automatic conversions were performed:

'_chemical_melting_point' value '115-117' was changed to '116.0(10)'
- the average value was taken and precision was estimated.

Automatic conversion script
Id: cif_fix_values 1569 2011-02-09 13:29:24Z adriana 

The following automatic conversions were performed:

'_refine_ls_hydrogen_treatment' value 'contr' was replaced with the
value 'constr' as specified in the replacement file
'src/cod-tools/trunk/data/replacement-values/replacement_values.lst'.

Automatic conversion script
Id: cif_fix_values 5376 2017-05-30 11:51:03Z andrius 
;
_cod_original_sg_symbol_H-M P1
_cod_original_formula_sum 'C49.50 H83 N6 O14'
_cod_database_code 7151825

loop_
_symmetry_equiv_pos_as_xyz
'x, y, z'

loop_
_atom_site_label
_atom_site_type_symbol
_atom_site_fract_x
_atom_site_fract_y
_atom_site_fract_z
_atom_site_U_iso_or_equiv
_atom_site_adp_type
_atom_site_occupancy
_atom_site_symmetry_multiplicity
_atom_site_calc_flag
_atom_site_refinement_flags
_atom_site_disorder_assembly
_atom_site_disorder_group
C1_10 C 1.3605(5) 0.8130(3) 0.8290(3) 0.0774(13) Uani 1 1 d . . .
C2_10 C 1.3029(8) 0.8281(5) 0.7681(5) 0.124(3) Uani 1 1 d . . .
H2_10 H 1.2244 0.8142 0.7668 0.149 Uiso 1 1 calc R . .
C3_10 C 1.3536(10) 0.8610(7) 0.7125(6) 0.155(4) Uani 1 1 d . . .
H3_10 H 1.3110 0.8740 0.6719 0.186 Uiso 1 1 calc R . .
C4_10 C 1.4620(11) 0.8791(6) 0.7053(5) 0.149(4) Uani 1 1 d . . .
H4_10 H 1.4916 0.8980 0.6584 0.178 Uiso 1 1 calc R . .
C5_10 C 1.5398(11) 0.8691(5) 0.7755(6) 0.165(5) Uani 1 1 d . . .
H5_10 H 1.6188 0.8845 0.7777 0.198 Uiso 1 1 calc R . .
C6_10 C 1.4753(6) 0.8340(4) 0.8342(3) 0.0841(15) Uani 1 1 d . . .
H6_10 H 1.5121 0.8240 0.8801 0.101 Uiso 1 1 calc R . .
C7_10 C 1.2992(4) 0.7680(4) 0.8934(3) 0.0776(12) Uani 1 1 d . . .
H7A_10 H 1.3386 0.8152 0.9506 0.093 Uiso 1 1 calc R . .
H7B_10 H 1.2202 0.7628 0.8855 0.093 Uiso 1 1 calc R . .
O7_10 O 1.2947(3) 0.6700(2) 0.88773(18) 0.0699(7) Uani 1 1 d . . .
C8_10 C 1.2145(3) 0.5890(4) 0.8252(2) 0.0612(10) Uani 1 1 d . . .
O8_10 O 1.1427(3) 0.6004(3) 0.7804(2) 0.0747(8) Uani 1 1 d . . .
N_11 N 1.2231(2) 0.5036(3) 0.81990(19) 0.0576(8) Uani 1 1 d . . .
H0_11 H 1.2695 0.5012 0.8594 0.069 Uiso 1 1 calc R . .
CA_11 C 1.1579(3) 0.4127(3) 0.7504(2) 0.0546(8) Uani 1 1 d . . .
HA_11 H 1.1884 0.4227 0.6981 0.066 Uiso 1 1 calc R . .
CB_11 C 1.1755(3) 0.3240(4) 0.7690(3) 0.0663(11) Uani 1 1 d D . .
HB1_11 H 1.2586 0.3420 0.7774 0.080 Uiso 1 1 calc R . .
HB2_11 H 1.1502 0.3181 0.8231 0.080 Uiso 1 1 calc R . .
CG_11 C 1.1154(6) 0.2202(5) 0.7037(4) 0.103(2) Uani 1 1 d D . .
HG_11 H 1.1296 0.2345 0.6490 0.124 Uiso 1 1 calc R . .
CD1_11 C 1.1864(8) 0.1584(8) 0.7145(6) 0.140(3) Uani 1 1 d D . .
HD1A_11 H 1.2680 0.2025 0.7218 0.210 Uiso 1 1 calc R . .
HD1B_11 H 1.1644 0.0987 0.6642 0.210 Uiso 1 1 calc R . .
HD1C_11 H 1.1712 0.1350 0.7642 0.210 Uiso 1 1 calc R . .
CD2_11 C 0.9988(6) 0.1678(7) 0.6919(7) 0.134(3) Uani 1 1 d D . .
HD2A_11 H 0.9737 0.1027 0.6465 0.201 Uiso 1 1 calc R . .
HD2B_11 H 0.9624 0.2095 0.6767 0.201 Uiso 1 1 calc R . .
HD2C_11 H 0.9769 0.1536 0.7442 0.201 Uiso 1 1 calc R . .
C_11 C 1.0305(2) 0.3910(3) 0.73641(19) 0.0451(7) Uani 1 1 d . . .
O_11 O 0.97668(19) 0.3680(2) 0.66544(14) 0.0537(6) Uani 1 1 d . . .
N_12 N 0.98011(19) 0.3897(2) 0.80436(15) 0.0406(5) Uani 1 1 d . . .
H0_12 H 1.0217 0.4132 0.8552 0.049 Uiso 1 1 calc R . .
CA_12 C 0.8562(2) 0.3491(2) 0.79318(18) 0.0380(6) Uani 1 1 d . . .
HA_12 H 0.8245 0.2803 0.7492 0.046 Uiso 1 1 calc R . .
CB_12 C 0.8150(2) 0.3327(2) 0.87458(19) 0.0406(6) Uani 1 1 d . . .
HB1_12 H 0.7314 0.3120 0.8668 0.049 Uiso 1 1 calc R . .
HB2_12 H 0.8519 0.3987 0.9206 0.049 Uiso 1 1 calc R . .
CG_12 C 0.8413(3) 0.2506(3) 0.9009(2) 0.0484(7) Uani 1 1 d . . .
HG_12 H 0.9222 0.2636 0.8952 0.058 Uiso 1 1 calc R . .
CD1_12 C 0.7646(5) 0.1428(3) 0.8439(4) 0.0848(15) Uani 1 1 d . . .
HD1A_12 H 0.7717 0.1391 0.7850 0.127 Uiso 1 1 calc R . .
HD1B_12 H 0.6850 0.1268 0.8503 0.127 Uiso 1 1 calc R . .
HD1C_12 H 0.7877 0.0931 0.8595 0.127 Uiso 1 1 calc R . .
CD2_12 C 0.8317(4) 0.2590(4) 0.9924(3) 0.0668(10) Uani 1 1 d . . .
HD2A_12 H 0.8825 0.3286 1.0282 0.100 Uiso 1 1 calc R . .
HD2B_12 H 0.8540 0.2091 1.0088 0.100 Uiso 1 1 calc R . .
HD2C_12 H 0.7526 0.2445 0.9995 0.100 Uiso 1 1 calc R . .
C_12 C 0.8094(2) 0.4169(2) 0.76148(16) 0.0366(5) Uani 1 1 d . . .
O_12 O 0.71778(17) 0.37728(16) 0.71253(13) 0.0411(4) Uani 1 1 d . . .
N_13 N 0.8729(2) 0.5188(2) 0.78915(15) 0.0410(5) Uani 1 1 d . . .
H0_13 H 0.9385 0.5436 0.8237 0.049 Uiso 1 1 calc R . .
CA_13 C 0.8348(2) 0.5889(2) 0.76295(19) 0.0414(6) Uani 1 1 d . . .
C2_13 C 0.9249(3) 0.7019(3) 0.8037(2) 0.0522(7) Uani 1 1 d . . .
H2A_13 H 0.9793 0.7066 0.8508 0.063 Uiso 1 1 calc R . .
H2B_13 H 0.9684 0.7280 0.7614 0.063 Uiso 1 1 calc R . .
C3_13 C 0.8566(4) 0.7631(3) 0.8358(3) 0.0586(8) Uani 1 1 d . . .
H3_13 H 0.8258 0.7806 0.7883 0.070 Uiso 1 1 calc R . .
O3_13 O 0.9266(3) 0.8539(2) 0.9003(3) 0.0901(11) Uani 1 1 d . . .
C4_13 C 0.7583(3) 0.6881(2) 0.8640(2) 0.0474(7) Uani 1 1 d . . .
H4_13 H 0.7871 0.6813 0.9182 0.057 Uiso 1 1 calc R . .
O4_13 O 0.6700(3) 0.7216(2) 0.8753(2) 0.0664(7) Uani 1 1 d . . .
C5_13 C 0.7226(3) 0.5866(3) 0.7938(2) 0.0504(7) Uani 1 1 d . . .
H5A_13 H 0.6670 0.5809 0.7471 0.060 Uiso 1 1 calc R . .
H5B_13 H 0.6873 0.5275 0.8156 0.060 Uiso 1 1 calc R . .
C6_13 C 0.8837(10) 0.9324(6) 0.9112(10) 0.180(5) Uani 1 1 d . . .
H6A_13 H 0.9351 0.9937 0.9570 0.269 Uiso 1 1 calc R . .
H6B_13 H 0.8070 0.9064 0.9254 0.269 Uiso 1 1 calc R . .
H6C_13 H 0.8800 0.9502 0.8588 0.269 Uiso 1 1 calc R . .
C7_13 C 0.5778(4) 0.6525(3) 0.9007(3) 0.0664(10) Uani 1 1 d . . .
H7A_13 H 0.5183 0.6781 0.9076 0.100 Uiso 1 1 calc R . .
H7B_13 H 0.6045 0.6464 0.9546 0.100 Uiso 1 1 calc R . .
H7C_13 H 0.5462 0.5849 0.8578 0.100 Uiso 1 1 calc R . .
C_13 C 0.8215(3) 0.5641(2) 0.66595(19) 0.0419(6) Uani 1 1 d . . .
O_13 O 0.7418(2) 0.5643(2) 0.62281(16) 0.0559(6) Uani 1 1 d . . .
N_14 N 0.9070(2) 0.5470(2) 0.63235(15) 0.0411(5) Uani 1 1 d . . .
H0_14 H 0.9647 0.5490 0.6649 0.049 Uiso 1 1 calc R . .
CA_14 C 0.9030(3) 0.5251(2) 0.54172(18) 0.0412(6) Uani 1 1 d . . .
HA_14 H 0.8822 0.5760 0.5235 0.049 Uiso 1 1 calc R . .
CB_14 C 1.0196(3) 0.5361(3) 0.5181(2) 0.0488(7) Uani 1 1 d . . .
HB1_14 H 1.0413 0.4870 0.5374 0.059 Uiso 1 1 calc R . .
HB2_14 H 1.0105 0.5154 0.4558 0.059 Uiso 1 1 calc R . .
CG_14 C 1.1181(3) 0.6428(3) 0.5536(2) 0.0577(8) Uani 1 1 d . . .
HG_14 H 1.1345 0.6605 0.6164 0.069 Uiso 1 1 calc R . .
CD1_14 C 1.0887(5) 0.7240(4) 0.5312(5) 0.0957(18) Uani 1 1 d . . .
HD1A_14 H 1.1534 0.7915 0.5552 0.144 Uiso 1 1 calc R . .
HD1B_14 H 1.0211 0.7253 0.5543 0.144 Uiso 1 1 calc R . .
HD1C_14 H 1.0727 0.7077 0.4697 0.144 Uiso 1 1 calc R . .
CD2_14 C 1.2237(4) 0.6394(5) 0.5191(4) 0.0993(19) Uani 1 1 d . . .
HD2A_14 H 1.2879 0.7075 0.5412 0.149 Uiso 1 1 calc R . .
HD2B_14 H 1.2078 0.6196 0.4574 0.149 Uiso 1 1 calc R . .
HD2C_14 H 1.2435 0.5890 0.5366 0.149 Uiso 1 1 calc R . .
C_14 C 0.8124(2) 0.4170(2) 0.49279(17) 0.0377(5) Uani 1 1 d . . .
O_14 O 0.76156(19) 0.39859(17) 0.42144(13) 0.0458(5) Uani 1 1 d . . .
N_15 N 0.79650(19) 0.34469(19) 0.53029(14) 0.0372(5) Uani 1 1 d . . .
H0_15 H 0.8348 0.3615 0.5813 0.045 Uiso 1 1 calc R . .
CA_15 C 0.7172(2) 0.2388(2) 0.48862(17) 0.0370(5) Uani 1 1 d . . .
HA_15 H 0.7362 0.2155 0.4319 0.044 Uiso 1 1 calc R . .
CB_15 C 0.7324(3) 0.1734(2) 0.54173(19) 0.0460(7) Uani 1 1 d . . .
HB1_15 H 0.8147 0.1885 0.5528 0.055 Uiso 1 1 calc R . .
HB2_15 H 0.7104 0.1951 0.5969 0.055 Uiso 1 1 calc R . .
CG_15 C 0.6659(3) 0.0591(3) 0.5044(2) 0.0547(8) Uani 1 1 d . . .
HG_15 H 0.5835 0.0443 0.4894 0.066 Uiso 1 1 calc R . .
CD1_15 C 0.6766(6) 0.0075(3) 0.5695(3) 0.0821(14) Uani 1 1 d . . .
HD1A_15 H 0.6332 -0.0671 0.5453 0.123 Uiso 1 1 calc R . .
HD1B_15 H 0.6461 0.0325 0.6187 0.123 Uiso 1 1 calc R . .
HD1C_15 H 0.7573 0.0235 0.5869 0.123 Uiso 1 1 calc R . .
CD2_15 C 0.7051(6) 0.0165(3) 0.4246(3) 0.0881(16) Uani 1 1 d . . .
HD2A_15 H 0.6597 -0.0580 0.4022 0.132 Uiso 1 1 calc R . .
HD2B_15 H 0.7861 0.0311 0.4379 0.132 Uiso 1 1 calc R . .
HD2C_15 H 0.6946 0.0490 0.3823 0.132 Uiso 1 1 calc R . .
C_15 C 0.5929(2) 0.2255(2) 0.47705(16) 0.0339(5) Uani 1 1 d . . .
O_15 O 0.52224(17) 0.16238(15) 0.41449(12) 0.0379(4) Uani 1 1 d . . .
N_16 N 0.56557(19) 0.28345(19) 0.54043(14) 0.0376(5) Uani 1 1 d . . .
H0_16 H 0.6194 0.3295 0.5830 0.045 Uiso 1 1 calc R . .
CA_16 C 0.4481(2) 0.2712(2) 0.53991(18) 0.0385(6) Uani 1 1 d . . .
C2_16 C 0.4048(3) 0.3060(3) 0.4693(2) 0.0472(7) Uani 1 1 d . . .
H2A_16 H 0.4661 0.3324 0.4373 0.057 Uiso 1 1 calc R . .
H2B_16 H 0.3384 0.2476 0.4295 0.057 Uiso 1 1 calc R . .
C3_16 C 0.3703(3) 0.3906(2) 0.5139(2) 0.0437(6) Uani 1 1 d . . .
H3_16 H 0.2881 0.3590 0.5192 0.052 Uiso 1 1 calc R . .
O3_16 O 0.3867(2) 0.4659(2) 0.47217(17) 0.0568(6) Uani 1 1 d . . .
C4_16 C 0.4442(3) 0.4374(2) 0.6014(2) 0.0434(6) Uani 1 1 d . . .
H4_16 H 0.5241 0.4829 0.5987 0.052 Uiso 1 1 calc R . .
O4_16 O 0.4023(2) 0.4911(2) 0.66485(17) 0.0588(6) Uani 1 1 d . . .
C5_16 C 0.4419(3) 0.3435(2) 0.62346(19) 0.0423(6) Uani 1 1 d . . .
H5A_16 H 0.3706 0.3098 0.6439 0.051 Uiso 1 1 calc R . .
H5B_16 H 0.5081 0.3628 0.6677 0.051 Uiso 1 1 calc R . .
C6_16 C 0.3113(4) 0.4278(4) 0.3942(3) 0.0684(10) Uani 1 1 d . . .
H6A_16 H 0.3266 0.4828 0.3683 0.103 Uiso 1 1 calc R . .
H6B_16 H 0.2322 0.4029 0.4037 0.103 Uiso 1 1 calc R . .
H6C_16 H 0.3229 0.3710 0.3567 0.103 Uiso 1 1 calc R . .
C7_16 C 0.4375(5) 0.5963(3) 0.6708(3) 0.0719(11) Uani 1 1 d . . .
H7A_16 H 0.4053 0.6283 0.7154 0.108 Uiso 1 1 calc R . .
H7B_16 H 0.4104 0.6019 0.6168 0.108 Uiso 1 1 calc R . .
H7C_16 H 0.5212 0.6316 0.6842 0.108 Uiso 1 1 calc R . .
C_16 C 0.3693(3) 0.1600(2) 0.5322(2) 0.0465(7) Uani 1 1 d . . .
O_16 O 0.2726(2) 0.1160(2) 0.4964(3) 0.0831(10) Uani 1 1 d . . .
O9_16 O 0.4193(2) 0.1195(2) 0.57426(17) 0.0570(6) Uani 1 1 d . . .
C9_16 C 0.3503(6) 0.0169(4) 0.5743(4) 0.0889(16) Uani 1 1 d . . .
H9A_16 H 0.3952 -0.0059 0.6071 0.133 Uiso 1 1 calc R . .
H9B_16 H 0.3250 -0.0292 0.5162 0.133 Uiso 1 1 calc R . .
H9C_16 H 0.2833 0.0156 0.5996 0.133 Uiso 1 1 calc R . .
C1_20 C 0.9401(3) 0.2157(3) 0.3182(3) 0.0558(8) Uani 1 1 d . . .
C2_20 C 0.9677(3) 0.2695(3) 0.4019(3) 0.0645(10) Uani 1 1 d . . .
H2_20 H 0.9451 0.3240 0.4212 0.077 Uiso 1 1 calc R . .
C3_20 C 1.0276(4) 0.2469(5) 0.4592(4) 0.0839(14) Uani 1 1 d . . .
H3_20 H 1.0441 0.2846 0.5174 0.101 Uiso 1 1 calc R . .
C4_20 C 1.0623(5) 0.1725(6) 0.4335(5) 0.1003(19) Uani 1 1 d . . .
H4_20 H 1.1040 0.1574 0.4731 0.120 Uiso 1 1 calc R . .
C5_20 C 1.0379(6) 0.1175(5) 0.3494(6) 0.112(2) Uani 1 1 d . . .
H5_20 H 1.0643 0.0654 0.3310 0.135 Uiso 1 1 calc R . .
C6_20 C 0.9741(5) 0.1378(4) 0.2903(4) 0.0859(15) Uani 1 1 d . . .
H6_20 H 0.9549 0.0983 0.2325 0.103 Uiso 1 1 calc R . .
O7_20 O 0.75582(18) 0.20280(18) 0.27414(15) 0.0471(5) Uani 1 1 d . . .
C7_20 C 0.8723(4) 0.2432(6) 0.2598(4) 0.0912(18) Uani 1 1 d . . .
H7A_20 H 0.9034 0.3188 0.2721 0.109 Uiso 1 1 calc R . .
H7B_20 H 0.8756 0.2124 0.2004 0.109 Uiso 1 1 calc R . .
C8_20 C 0.6873(2) 0.2353(2) 0.23668(18) 0.0393(6) Uani 1 1 d . . .
O8_20 O 0.7155(2) 0.2871(2) 0.18908(16) 0.0541(6) Uani 1 1 d . . .
N_21 N 0.5831(2) 0.20164(17) 0.25762(14) 0.0349(4) Uani 1 1 d . . .
H0_21 H 0.5697 0.1707 0.2969 0.042 Uiso 1 1 calc R . .
CA_21 C 0.4941(2) 0.2168(2) 0.21516(16) 0.0346(5) Uani 1 1 d . . .
HA_21 H 0.4912 0.1902 0.1532 0.042 Uiso 1 1 calc R . .
CB_21 C 0.3776(2) 0.1542(2) 0.23399(19) 0.0397(6) Uani 1 1 d . . .
HB1_21 H 0.3202 0.1741 0.2108 0.048 Uiso 1 1 calc R . .
HB2_21 H 0.3821 0.1720 0.2959 0.048 Uiso 1 1 calc R . .
CG_21 C 0.3368(3) 0.0379(2) 0.1976(2) 0.0504(7) Uani 1 1 d . . .
HG_21 H 0.3980 0.0192 0.2178 0.060 Uiso 1 1 calc R . .
CD1_21 C 0.3144(5) 0.0021(3) 0.1016(3) 0.0759(12) Uani 1 1 d . . .
HD1A_21 H 0.3841 0.0377 0.0814 0.114 Uiso 1 1 calc R . .
HD1B_21 H 0.2529 0.0179 0.0805 0.114 Uiso 1 1 calc R . .
HD1C_21 H 0.2916 -0.0722 0.0812 0.114 Uiso 1 1 calc R . .
CD2_21 C 0.2303(4) -0.0159(3) 0.2307(4) 0.0790(13) Uani 1 1 d . . .
HD2A_21 H 0.2042 -0.0905 0.2078 0.118 Uiso 1 1 calc R . .
HD2B_21 H 0.1700 0.0035 0.2134 0.118 Uiso 1 1 calc R . .
HD2C_21 H 0.2478 0.0046 0.2925 0.118 Uiso 1 1 calc R . .
C_21 C 0.5138(2) 0.3299(2) 0.23506(17) 0.0359(5) Uani 1 1 d . . .
O_21 O 0.46857(19) 0.35441(16) 0.18214(14) 0.0458(5) Uani 1 1 d . . .
N_22 N 0.5773(2) 0.39736(17) 0.30787(14) 0.0344(4) Uani 1 1 d . . .
H0_22 H 0.6072 0.3782 0.3457 0.041 Uiso 1 1 calc R . .
CA_22 C 0.5961(2) 0.5048(2) 0.32300(17) 0.0353(5) Uani 1 1 d . . .
HA_22 H 0.5199 0.5078 0.3202 0.042 Uiso 1 1 calc R . .
CB_22 C 0.6676(3) 0.5720(2) 0.41078(19) 0.0434(6) Uani 1 1 d . . .
HB1_22 H 0.6298 0.5422 0.4536 0.052 Uiso 1 1 calc R . .
HB2_22 H 0.7436 0.5701 0.4138 0.052 Uiso 1 1 calc R . .
CG_22 C 0.6847(4) 0.6841(2) 0.4329(2) 0.0542(8) Uani 1 1 d . . .
HG_22 H 0.7195 0.7124 0.3877 0.065 Uiso 1 1 calc R . .
CD1_22 C 0.5744(5) 0.6955(3) 0.4374(4) 0.0835(14) Uani 1 1 d . . .
HD1A_22 H 0.5215 0.6551 0.3836 0.125 Uiso 1 1 calc R . .
HD1B_22 H 0.5894 0.7681 0.4488 0.125 Uiso 1 1 calc R . .
HD1C_22 H 0.5402 0.6707 0.4829 0.125 Uiso 1 1 calc R . .
CD2_22 C 0.7686(5) 0.7462(3) 0.5163(3) 0.0841(15) Uani 1 1 d . . .
HD2A_22 H 0.8403 0.7385 0.5121 0.126 Uiso 1 1 calc R . .
HD2B_22 H 0.7354 0.7208 0.5618 0.126 Uiso 1 1 calc R . .
HD2C_22 H 0.7837 0.8189 0.5285 0.126 Uiso 1 1 calc R . .
C_22 C 0.6539(2) 0.54570(19) 0.25461(17) 0.0335(5) Uani 1 1 d . . .
O_22 O 0.62667(18) 0.60200(16) 0.22410(13) 0.0412(4) Uani 1 1 d . . .
N_23 N 0.73825(19) 0.51779(17) 0.23092(15) 0.0362(5) Uani 1 1 d . . .
H0_23 H 0.7518 0.4739 0.2519 0.043 Uiso 1 1 calc R . .
CA_23 C 0.8078(2) 0.5584(2) 0.17131(19) 0.0403(6) Uani 1 1 d . . .
C2_23 C 0.9030(2) 0.5200(2) 0.1649(2) 0.0432(6) Uani 1 1 d . . .
H2A_23 H 0.9266 0.5162 0.1092 0.052 Uiso 1 1 calc R . .
H2B_23 H 0.8759 0.4508 0.1723 0.052 Uiso 1 1 calc R . .
C3_23 C 1.0049(3) 0.5994(3) 0.2369(2) 0.0452(7) Uani 1 1 d . . .
H3_23 H 1.0749 0.6292 0.2125 0.054 Uiso 1 1 calc R . .
O3_23 O 1.0285(2) 0.5565(2) 0.29858(16) 0.0557(6) Uani 1 1 d . . .
C4_23 C 0.9668(3) 0.6827(2) 0.2775(2) 0.0454(7) Uani 1 1 d . . .
H4_23 H 0.9308 0.6671 0.3266 0.054 Uiso 1 1 calc R . .
O4_23 O 1.0639(2) 0.77928(19) 0.30633(18) 0.0590(6) Uani 1 1 d . . .
C5_23 C 0.8764(3) 0.6754(2) 0.2096(2) 0.0440(6) Uani 1 1 d . . .
H5A_23 H 0.9119 0.7070 0.1669 0.053 Uiso 1 1 calc R . .
H5B_23 H 0.8276 0.7087 0.2344 0.053 Uiso 1 1 calc R . .
C6_23 C 1.0958(4) 0.5019(4) 0.2737(3) 0.0676(10) Uani 1 1 d . . .
H6A_23 H 1.1099 0.4738 0.3182 0.101 Uiso 1 1 calc R . .
H6B_23 H 1.1689 0.5485 0.2641 0.101 Uiso 1 1 calc R . .
H6C_23 H 1.0551 0.4456 0.2215 0.101 Uiso 1 1 calc R . .
C7_23 C 1.0410(4) 0.8557(3) 0.3611(3) 0.0718(11) Uani 1 1 d . . .
H7A_23 H 1.1102 0.9204 0.3792 0.108 Uiso 1 1 calc R . .
H7B_23 H 1.0170 0.8347 0.4106 0.108 Uiso 1 1 calc R . .
H7C_23 H 0.9798 0.8653 0.3317 0.108 Uiso 1 1 calc R . .
C_23 C 0.7338(2) 0.5252(2) 0.0838(2) 0.0429(6) Uani 1 1 d . . .
O_23 O 0.7643(2) 0.5751(2) 0.03424(17) 0.0613(7) Uani 1 1 d . . .
N_24 N 0.6394(2) 0.4380(2) 0.06472(16) 0.0459(6) Uani 1 1 d . . .
H0_24 H 0.6241 0.4054 0.1028 0.055 Uiso 1 1 calc R . .
CA_24 C 0.5597(3) 0.3931(3) -0.01523(19) 0.0502(8) Uani 1 1 d . . .
HA_24 H 0.6036 0.4103 -0.0607 0.060 Uiso 1 1 calc R . .
CB_24 C 0.5064(3) 0.2759(3) -0.0335(2) 0.0552(8) Uani 1 1 d . . .
HB1_24 H 0.5691 0.2531 -0.0350 0.066 Uiso 1 1 calc R . .
HB2_24 H 0.4691 0.2600 0.0144 0.066 Uiso 1 1 calc R . .
CG_24 C 0.4189(3) 0.2119(3) -0.1148(2) 0.0633(10) Uani 1 1 d . . .
HG_24 H 0.3598 0.2396 -0.1169 0.076 Uiso 1 1 calc R . .
CD1_24 C 0.4768(5) 0.2191(6) -0.1919(3) 0.115(3) Uani 1 1 d . . .
HD1A_24 H 0.5126 0.2910 -0.1912 0.172 Uiso 1 1 calc R . .
HD1B_24 H 0.4195 0.1782 -0.2435 0.172 Uiso 1 1 calc R . .
HD1C_24 H 0.5354 0.1925 -0.1903 0.172 Uiso 1 1 calc R . .
CD2_24 C 0.3607(6) 0.1008(4) -0.1156(5) 0.104(2) Uani 1 1 d . . .
HD2A_24 H 0.3234 0.0974 -0.0663 0.155 Uiso 1 1 calc R . .
HD2B_24 H 0.4178 0.0727 -0.1139 0.155 Uiso 1 1 calc R . .
HD2C_24 H 0.3032 0.0606 -0.1673 0.155 Uiso 1 1 calc R . .
C_24 C 0.4649(3) 0.4308(2) -0.01595(19) 0.0478(7) Uani 1 1 d . . .
O_24 O 0.4251(3) 0.4406(2) -0.07991(16) 0.0688(8) Uani 1 1 d . . .
N_25 N 0.4252(2) 0.44721(19) 0.05650(16) 0.0420(5) Uani 1 1 d . . .
H0_25 H 0.4618 0.4463 0.1024 0.050 Uiso 1 1 calc R . .
CA_25 C 0.3230(3) 0.4664(2) 0.0609(2) 0.0456(7) Uani 1 1 d . . .
HA_25 H 0.2794 0.4411 0.0020 0.055 Uiso 1 1 calc R . .
CB_25 C 0.2460(3) 0.4067(3) 0.1116(2) 0.0524(8) Uani 1 1 d . . .
HB1_25 H 0.1776 0.4216 0.1123 0.063 Uiso 1 1 calc R . .
HB2_25 H 0.2871 0.4320 0.1705 0.063 Uiso 1 1 calc R . .
CG_25 C 0.2061(3) 0.2895(3) 0.0792(3) 0.0555(8) Uani 1 1 d . . .
HG_25 H 0.2753 0.2747 0.0825 0.067 Uiso 1 1 calc R . .
CD1_25 C 0.1304(4) 0.2398(4) 0.1357(4) 0.0848(14) Uani 1 1 d . . .
HD1A_25 H 0.1720 0.2692 0.1940 0.127 Uiso 1 1 calc R . .
HD1B_25 H 0.1086 0.1656 0.1168 0.127 Uiso 1 1 calc R . .
HD1C_25 H 0.0614 0.2526 0.1327 0.127 Uiso 1 1 calc R . .
CD2_25 C 0.1451(4) 0.2451(3) -0.0125(3) 0.0750(12) Uani 1 1 d . . .
HD2A_25 H 0.1961 0.2784 -0.0476 0.113 Uiso 1 1 calc R . .
HD2B_25 H 0.0759 0.2574 -0.0171 0.113 Uiso 1 1 calc R . .
HD2C_25 H 0.1239 0.1709 -0.0319 0.113 Uiso 1 1 calc R . .
C_25 C 0.3476(3) 0.5807(3) 0.0965(2) 0.0511(8) Uani 1 1 d . . .
O_25 O 0.2685(2) 0.6072(2) 0.0912(2) 0.0660(7) Uani 1 1 d . . .
N_26 N 0.4553(2) 0.64658(19) 0.13248(18) 0.0469(6) Uani 1 1 d . . .
H0_26 H 0.5096 0.6245 0.1303 0.056 Uiso 1 1 calc R . .
CA_26 C 0.4841(3) 0.7544(2) 0.1753(2) 0.0477(7) Uani 1 1 d . . .
C2_26 C 0.4517(4) 0.8084(3) 0.1152(2) 0.0558(8) Uani 1 1 d . . .
H2A_26 H 0.4171 0.7596 0.0578 0.067 Uiso 1 1 calc R . .
H2B_26 H 0.3966 0.8358 0.1368 0.067 Uiso 1 1 calc R . .
C3_26 C 0.5634(4) 0.8953(3) 0.1140(2) 0.0577(9) Uani 1 1 d . . .
H3_26 H 0.5789 0.9577 0.1624 0.069 Uiso 1 1 calc R . .
O3_26 O 0.5536(3) 0.9177(2) 0.03686(19) 0.0770(9) Uani 1 1 d . . .
C4_26 C 0.6512(3) 0.8533(3) 0.1274(2) 0.0576(8) Uani 1 1 d . . .
H4_26 H 0.6394 0.7948 0.0765 0.069 Uiso 1 1 calc R . .
O4_26 O 0.7644(3) 0.9284(2) 0.1420(2) 0.0703(8) Uani 1 1 d . . .
C5_26 C 0.6166(3) 0.8120(2) 0.2010(2) 0.0511(7) Uani 1 1 d . . .
H5A_26 H 0.6394 0.8687 0.2546 0.061 Uiso 1 1 calc R . .
H5B_26 H 0.6511 0.7646 0.2070 0.061 Uiso 1 1 calc R . .
C6_26 C 0.6320(6) 1.0165(4) 0.0381(4) 0.0941(17) Uani 1 1 d . . .
H6A_26 H 0.6196 1.0258 -0.0173 0.141 Uiso 1 1 calc R . .
H6B_26 H 0.7103 1.0234 0.0511 0.141 Uiso 1 1 calc R . .
H6C_26 H 0.6204 1.0689 0.0813 0.141 Uiso 1 1 calc R . .
C7_26 C 0.8432(6) 0.8858(5) 0.1261(6) 0.118(3) Uani 1 1 d . . .
H7A_26 H 0.9203 0.9411 0.1373 0.177 Uiso 1 1 calc R . .
H7B_26 H 0.8243 0.8432 0.0670 0.177 Uiso 1 1 calc R . .
H7C_26 H 0.8402 0.8433 0.1630 0.177 Uiso 1 1 calc R . .
C_26 C 0.4252(3) 0.7607(3) 0.2520(2) 0.0537(8) Uani 1 1 d . . .
O_26 O 0.3823(3) 0.6926(3) 0.2811(2) 0.0745(8) Uani 1 1 d . . .
O9_26 O 0.4302(3) 0.8550(2) 0.2833(2) 0.0700(7) Uani 1 1 d . . .
C9_26 C 0.3783(5) 0.8707(5) 0.3563(4) 0.0864(14) Uani 1 1 d . . .
H9A_26 H 0.3863 0.9418 0.3746 0.130 Uiso 1 1 calc R . .
H9B_26 H 0.4161 0.8576 0.4020 0.130 Uiso 1 1 calc R . .
H9C_26 H 0.2969 0.8235 0.3423 0.130 Uiso 1 1 calc R . .
O1M_31 O 0.9778(2) 0.6344(2) -0.01419(19) 0.0654(7) Uani 1 1 d . . .
H1M_31 H 0.9138 0.6180 -0.0009 0.079 Uiso 1 1 d . . .
C1M_31 C 1.0598(4) 0.7328(4) 0.0333(3) 0.0857(15) Uani 1 1 d . . .
H1M1_31 H 1.0664 0.7382 0.0934 0.129 Uiso 1 1 calc R . .
H1M2_31 H 1.0362 0.7850 0.0235 0.129 Uiso 1 1 calc R . .
H1M3_31 H 1.1340 0.7437 0.0162 0.129 Uiso 1 1 calc R . .
O1W_32 O 1.0673(2) 0.4891(2) -0.01802(17) 0.0653(7) Uani 1 1 d . . .
H1W_32 H 1.0400 0.5344 -0.0128 0.078 Uiso 1 1 d . . .
H2W_32 H 1.1318 0.5230 0.0134 0.078 Uiso 1 1 d . . .

loop_
_atom_site_aniso_label
_atom_site_aniso_U_11
_atom_site_aniso_U_22
_atom_site_aniso_U_33
_atom_site_aniso_U_23
_atom_site_aniso_U_13
_atom_site_aniso_U_12
C1_10 0.094(3) 0.047(2) 0.066(2) -0.0023(18) -0.021(2) 0.021(2)
C2_10 0.149(6) 0.068(3) 0.113(5) 0.038(3) -0.043(5) 0.005(4)
C3_10 0.143(8) 0.120(6) 0.113(6) 0.038(5) -0.001(5) -0.035(6)
C4_10 0.214(11) 0.113(5) 0.095(5) 0.078(4) 0.044(6) 0.013(6)
C5_10 0.218(11) 0.068(4) 0.131(7) 0.008(4) 0.089(7) -0.015(5)
C6_10 0.117(4) 0.054(2) 0.074(3) 0.022(2) 0.031(3) 0.024(3)
C7_10 0.070(3) 0.093(3) 0.065(2) 0.007(2) 0.006(2) 0.042(3)
O7_10 0.0580(15) 0.0721(18) 0.0578(15) 0.0102(13) 0.0020(12) 0.0124(13)
C8_10 0.0335(15) 0.087(3) 0.0430(17) 0.0119(17) 0.0062(13) 0.0101(16)
O8_10 0.0523(15) 0.0761(19) 0.0783(19) 0.0110(15) 0.0047(14) 0.0181(14)
N_11 0.0365(13) 0.075(2) 0.0470(15) 0.0147(14) 0.0037(11) 0.0122(13)
CA_11 0.0304(14) 0.085(2) 0.0414(15) 0.0170(16) 0.0070(12) 0.0184(15)
CB_11 0.0391(16) 0.107(3) 0.060(2) 0.024(2) 0.0007(15) 0.039(2)
CG_11 0.120(5) 0.109(4) 0.090(4) 0.006(3) -0.030(3) 0.080(4)
CD1_11 0.136(7) 0.207(10) 0.153(7) 0.085(7) 0.056(6) 0.125(7)
CD2_11 0.106(5) 0.140(7) 0.167(8) 0.024(6) 0.000(5) 0.081(5)
C_11 0.0321(13) 0.0602(18) 0.0368(14) 0.0127(13) 0.0030(11) 0.0148(13)
O_11 0.0381(11) 0.0820(17) 0.0353(10) 0.0130(11) 0.0027(8) 0.0232(11)
N_12 0.0269(10) 0.0571(15) 0.0326(11) 0.0141(10) 0.0024(9) 0.0124(10)
CA_12 0.0274(12) 0.0448(14) 0.0368(13) 0.0105(11) 0.0025(10) 0.0118(11)
CB_12 0.0321(13) 0.0454(15) 0.0427(14) 0.0145(12) 0.0091(11) 0.0137(11)
CG_12 0.0432(15) 0.0493(17) 0.0580(18) 0.0240(15) 0.0132(14) 0.0194(13)
CD1_12 0.103(4) 0.047(2) 0.083(3) 0.020(2) 0.006(3) 0.011(2)
CD2_12 0.078(3) 0.072(2) 0.065(2) 0.037(2) 0.021(2) 0.034(2)
C_12 0.0309(12) 0.0453(14) 0.0297(12) 0.0091(11) 0.0040(10) 0.0139(11)
O_12 0.0312(9) 0.0413(10) 0.0415(10) 0.0057(8) -0.0021(8) 0.0112(8)
N_13 0.0345(11) 0.0443(13) 0.0331(11) 0.0075(10) -0.0019(9) 0.0090(10)
CA_13 0.0368(13) 0.0356(14) 0.0384(14) 0.0020(11) 0.0023(11) 0.0080(11)
C2_13 0.0480(17) 0.0412(16) 0.0497(17) 0.0052(13) 0.0041(14) 0.0069(13)
C3_13 0.065(2) 0.0396(16) 0.066(2) 0.0144(15) 0.0127(17) 0.0175(15)
O3_13 0.087(2) 0.0374(13) 0.108(3) -0.0108(15) 0.024(2) 0.0069(14)
C4_13 0.0562(18) 0.0388(15) 0.0447(16) 0.0073(12) 0.0102(13) 0.0207(14)
O4_13 0.0745(17) 0.0491(13) 0.0888(19) 0.0231(13) 0.0284(15) 0.0363(13)
C5_13 0.0449(16) 0.0441(16) 0.0525(17) 0.0033(14) 0.0108(14) 0.0158(13)
C6_13 0.162(9) 0.058(4) 0.284(15) 0.005(6) 0.049(9) 0.038(5)
C7_13 0.071(2) 0.061(2) 0.076(3) 0.0188(19) 0.030(2) 0.036(2)
C_13 0.0384(14) 0.0370(13) 0.0428(15) 0.0098(11) 0.0031(11) 0.0104(11)
O_13 0.0506(13) 0.0746(16) 0.0506(13) 0.0237(12) 0.0054(10) 0.0322(12)
N_14 0.0356(11) 0.0441(13) 0.0344(11) 0.0069(10) -0.0012(9) 0.0117(10)
CA_14 0.0404(14) 0.0431(15) 0.0330(13) 0.0094(11) 0.0015(11) 0.0125(12)
CB_14 0.0430(16) 0.0545(18) 0.0382(15) 0.0097(13) 0.0051(12) 0.0125(14)
CG_14 0.0446(17) 0.058(2) 0.0506(18) 0.0133(15) 0.0018(14) 0.0049(15)
CD1_14 0.072(3) 0.058(3) 0.130(5) 0.038(3) -0.012(3) -0.003(2)
CD2_14 0.048(2) 0.102(4) 0.104(4) 0.004(3) 0.014(2) 0.003(2)
C_14 0.0335(13) 0.0422(14) 0.0336(13) 0.0084(11) 0.0022(10) 0.0147(11)
O_14 0.0495(12) 0.0466(11) 0.0356(10) 0.0076(9) -0.0057(9) 0.0196(10)
N_15 0.0325(11) 0.0438(12) 0.0289(10) 0.0085(9) -0.0007(8) 0.0120(10)
CA_15 0.0362(13) 0.0406(14) 0.0328(12) 0.0082(11) 0.0051(10) 0.0168(11)
CB_15 0.0566(17) 0.0469(16) 0.0390(14) 0.0091(12) 0.0026(13) 0.0298(14)
CG_15 0.060(2) 0.0383(15) 0.0572(19) 0.0090(14) 0.0036(16) 0.0166(14)
CD1_15 0.124(4) 0.0420(19) 0.074(3) 0.0198(19) 0.012(3) 0.028(2)
CD2_15 0.140(5) 0.046(2) 0.064(3) 0.0004(19) 0.028(3) 0.033(3)
C_15 0.0353(13) 0.0322(12) 0.0324(12) 0.0110(10) 0.0025(10) 0.0120(10)
O_15 0.0380(10) 0.0363(9) 0.0323(9) 0.0070(7) -0.0008(7) 0.0116(8)
N_16 0.0315(11) 0.0398(12) 0.0322(11) 0.0034(9) 0.0007(9) 0.0111(9)
CA_16 0.0362(13) 0.0422(14) 0.0367(13) 0.0091(11) 0.0063(11) 0.0180(12)
C2_16 0.0543(17) 0.0522(17) 0.0407(15) 0.0110(13) 0.0048(13) 0.0307(15)
C3_16 0.0373(14) 0.0455(15) 0.0506(16) 0.0143(13) 0.0055(12) 0.0203(12)
O3_16 0.0585(14) 0.0570(14) 0.0631(14) 0.0249(12) 0.0053(11) 0.0294(12)
C4_16 0.0375(14) 0.0433(15) 0.0476(15) 0.0089(12) 0.0120(12) 0.0176(12)
O4_16 0.0688(16) 0.0517(13) 0.0590(14) 0.0085(11) 0.0218(12) 0.0324(13)
C5_16 0.0440(15) 0.0461(15) 0.0369(14) 0.0093(12) 0.0116(12) 0.0204(13)
C6_16 0.062(2) 0.087(3) 0.070(2) 0.035(2) 0.0059(19) 0.041(2)
C7_16 0.097(3) 0.054(2) 0.065(2) 0.0027(18) 0.003(2) 0.043(2)
C_16 0.0390(15) 0.0449(16) 0.0507(17) 0.0094(13) 0.0082(13) 0.0159(13)
O_16 0.0387(13) 0.0594(16) 0.129(3) 0.0210(18) -0.0104(15) 0.0064(12)
O9_16 0.0604(14) 0.0560(14) 0.0601(14) 0.0308(12) 0.0154(12) 0.0212(12)
C9_16 0.109(4) 0.060(2) 0.116(4) 0.050(3) 0.050(3) 0.034(3)
C1_20 0.0332(14) 0.0571(19) 0.076(2) 0.0180(17) 0.0125(15) 0.0186(14)
C2_20 0.0482(18) 0.056(2) 0.082(3) 0.0069(19) 0.0121(18) 0.0238(16)
C3_20 0.047(2) 0.105(4) 0.082(3) 0.019(3) -0.004(2) 0.021(2)
C4_20 0.059(3) 0.121(5) 0.141(6) 0.060(5) 0.007(3) 0.047(3)
C5_20 0.107(4) 0.082(4) 0.186(8) 0.050(4) 0.043(5) 0.072(4)
C6_20 0.088(3) 0.063(3) 0.099(4) 0.003(2) 0.023(3) 0.036(2)
O7_20 0.0365(10) 0.0557(13) 0.0556(12) 0.0255(10) 0.0124(9) 0.0201(9)
C7_20 0.045(2) 0.153(5) 0.105(4) 0.085(4) 0.029(2) 0.041(3)
C8_20 0.0403(14) 0.0360(13) 0.0383(13) 0.0112(11) 0.0057(11) 0.0130(11)
O8_20 0.0539(13) 0.0612(14) 0.0528(13) 0.0308(11) 0.0178(10) 0.0202(11)
N_21 0.0398(11) 0.0318(10) 0.0341(11) 0.0133(9) 0.0043(9) 0.0143(9)
CA_21 0.0396(13) 0.0292(12) 0.0299(12) 0.0075(9) -0.0013(10) 0.0111(10)
CB_21 0.0384(14) 0.0330(13) 0.0424(14) 0.0099(11) -0.0004(11) 0.0116(11)
CG_21 0.0470(16) 0.0319(14) 0.0633(19) 0.0117(13) 0.0011(14) 0.0105(12)
CD1_21 0.081(3) 0.0462(19) 0.066(2) -0.0034(18) 0.005(2) 0.0064(19)
CD2_21 0.068(3) 0.052(2) 0.092(3) 0.023(2) 0.015(2) -0.0009(19)
C_21 0.0377(13) 0.0329(12) 0.0363(13) 0.0132(10) 0.0031(10) 0.0128(10)
O_21 0.0494(12) 0.0371(10) 0.0455(11) 0.0164(9) -0.0102(9) 0.0130(9)
N_22 0.0404(11) 0.0297(10) 0.0348(11) 0.0132(9) 0.0023(9) 0.0151(9)
CA_22 0.0412(13) 0.0298(12) 0.0362(13) 0.0115(10) 0.0049(10) 0.0154(10)
CB_22 0.0581(17) 0.0321(13) 0.0363(14) 0.0072(11) 0.0007(12) 0.0182(12)
CG_22 0.079(2) 0.0308(14) 0.0465(16) 0.0086(12) -0.0029(16) 0.0201(15)
CD1_22 0.102(4) 0.049(2) 0.098(3) 0.002(2) 0.000(3) 0.044(2)
CD2_22 0.115(4) 0.0395(18) 0.071(3) -0.0079(18) -0.024(3) 0.026(2)
C_22 0.0329(12) 0.0269(11) 0.0333(12) 0.0066(9) -0.0022(9) 0.0080(9)
O_22 0.0421(10) 0.0405(10) 0.0443(10) 0.0189(9) 0.0025(8) 0.0178(9)
N_23 0.0332(11) 0.0331(11) 0.0418(12) 0.0158(9) 0.0023(9) 0.0115(9)
CA_23 0.0321(12) 0.0407(14) 0.0445(14) 0.0166(12) 0.0041(11) 0.0099(11)
C2_23 0.0338(13) 0.0470(15) 0.0442(15) 0.0133(12) 0.0062(11) 0.0129(12)
C3_23 0.0332(13) 0.0541(17) 0.0441(15) 0.0188(13) 0.0051(11) 0.0119(12)
O3_23 0.0520(13) 0.0681(15) 0.0517(13) 0.0199(11) 0.0026(10) 0.0301(12)
C4_23 0.0336(13) 0.0425(15) 0.0500(16) 0.0168(13) 0.0031(12) 0.0047(12)
O4_23 0.0411(12) 0.0473(13) 0.0653(15) 0.0118(11) -0.0024(11) -0.0001(10)
C5_23 0.0357(14) 0.0390(14) 0.0526(16) 0.0200(13) 0.0032(12) 0.0078(11)
C6_23 0.055(2) 0.076(3) 0.079(3) 0.023(2) 0.0062(19) 0.037(2)
C7_23 0.069(2) 0.0441(19) 0.078(3) 0.0108(18) -0.003(2) 0.0060(17)
C_23 0.0341(13) 0.0466(15) 0.0454(15) 0.0155(13) 0.0067(11) 0.0133(12)
O_23 0.0460(13) 0.0688(16) 0.0597(14) 0.0359(13) -0.0040(11) 0.0062(11)
N_24 0.0405(13) 0.0489(14) 0.0353(12) 0.0111(11) 0.0062(10) 0.0066(11)
CA_24 0.0429(15) 0.0571(18) 0.0322(14) 0.0106(13) 0.0049(12) 0.0043(13)
CB_24 0.0475(17) 0.0559(19) 0.0451(17) -0.0005(14) 0.0021(14) 0.0153(15)
CG_24 0.0476(18) 0.061(2) 0.0529(19) -0.0066(16) -0.0009(15) 0.0102(16)
CD1_24 0.082(3) 0.151(6) 0.046(2) -0.020(3) 0.002(2) 0.015(4)
CD2_24 0.094(4) 0.056(3) 0.115(5) -0.011(3) -0.030(3) 0.015(2)
C_24 0.0462(16) 0.0396(15) 0.0377(14) 0.0123(12) -0.0024(12) -0.0011(12)
O_24 0.0702(17) 0.0794(18) 0.0431(12) 0.0322(13) -0.0044(12) 0.0111(14)
N_25 0.0427(13) 0.0398(12) 0.0366(12) 0.0126(10) -0.0061(10) 0.0116(10)
CA_25 0.0435(15) 0.0391(14) 0.0466(16) 0.0116(12) -0.0126(12) 0.0135(12)
CB_25 0.0439(16) 0.0485(17) 0.063(2) 0.0165(15) -0.0024(14) 0.0202(14)
CG_25 0.0400(15) 0.0469(17) 0.079(2) 0.0256(17) 0.0003(15) 0.0156(14)
CD1_25 0.068(3) 0.074(3) 0.116(4) 0.050(3) 0.018(3) 0.020(2)
CD2_25 0.060(2) 0.0473(19) 0.089(3) 0.010(2) -0.016(2) 0.0054(17)
C_25 0.0447(16) 0.0411(15) 0.0591(19) 0.0156(14) -0.0144(14) 0.0127(13)
O_25 0.0509(13) 0.0449(12) 0.0902(19) 0.0089(12) -0.0227(13) 0.0201(11)
N_26 0.0428(13) 0.0352(12) 0.0554(15) 0.0127(11) -0.0103(11) 0.0123(10)
CA_26 0.0470(16) 0.0377(14) 0.0496(16) 0.0099(13) -0.0095(13) 0.0135(12)
C2_26 0.069(2) 0.0427(16) 0.0524(18) 0.0148(14) -0.0081(16) 0.0226(16)
C3_26 0.081(2) 0.0335(15) 0.0470(17) 0.0079(13) -0.0004(16) 0.0163(15)
O3_26 0.111(3) 0.0490(14) 0.0582(16) 0.0220(12) -0.0014(16) 0.0199(15)
C4_26 0.066(2) 0.0356(15) 0.0542(19) 0.0016(14) 0.0029(16) 0.0124(15)
O4_26 0.0649(16) 0.0438(13) 0.086(2) 0.0092(13) 0.0179(15) 0.0124(12)
C5_26 0.0466(16) 0.0350(14) 0.0579(18) 0.0088(13) -0.0107(14) 0.0093(12)
C6_26 0.124(5) 0.066(3) 0.087(3) 0.042(3) 0.014(3) 0.023(3)
C7_26 0.081(3) 0.065(3) 0.191(8) 0.013(4) 0.036(4) 0.027(3)
C_26 0.0452(16) 0.0510(18) 0.0556(18) 0.0158(15) -0.0084(14) 0.0136(14)
O_26 0.0715(18) 0.0728(19) 0.0780(19) 0.0312(16) 0.0150(15) 0.0238(15)
O9_26 0.0724(18) 0.0550(15) 0.0721(18) 0.0062(13) 0.0069(14) 0.0253(13)
C9_26 0.072(3) 0.096(4) 0.076(3) 0.005(3) 0.010(2) 0.035(3)
O1M_31 0.0461(13) 0.0652(16) 0.0697(17) 0.0200(13) 0.0011(12) 0.0096(12)
C1M_31 0.068(3) 0.080(3) 0.068(3) 0.013(2) 0.006(2) -0.004(2)
O1W_32 0.0437(12) 0.0766(18) 0.0533(14) -0.0011(12) -0.0055(10) 0.0175(12)

loop_
_atom_type_symbol
_atom_type_description
_atom_type_scat_dispersion_real
_atom_type_scat_dispersion_imag
_atom_type_scat_source
C C 0.0033 0.0016 'International Tables Vol C Tables 4.2.6.8 and 6.1.1.4'
H H 0.0000 0.0000 'International Tables Vol C Tables 4.2.6.8 and 6.1.1.4'
N N 0.0061 0.0033 'International Tables Vol C Tables 4.2.6.8 and 6.1.1.4'
O O 0.0106 0.0060 'International Tables Vol C Tables 4.2.6.8 and 6.1.1.4'

loop_
_geom_angle_atom_site_label_1
_geom_angle_atom_site_label_2
_geom_angle_atom_site_label_3
_geom_angle
_geom_angle_site_symmetry_1
_geom_angle_site_symmetry_3
_geom_angle_publ_flag
C2_10 C1_10 C6_10 122.2(7) . . ?
C2_10 C1_10 C7_10 120.1(7) . . ?
C6_10 C1_10 C7_10 117.7(4) . . ?
C3_10 C2_10 C1_10 119.5(11) . . ?
C3_10 C2_10 H2_10 120.3 . . ?
C1_10 C2_10 H2_10 120.3 . . ?
C2_10 C3_10 C4_10 125.9(11) . . ?
C2_10 C3_10 H3_10 117.1 . . ?
C4_10 C3_10 H3_10 117.1 . . ?
C3_10 C4_10 C5_10 119.2(7) . . ?
C3_10 C4_10 H4_10 120.4 . . ?
C5_10 C4_10 H4_10 120.4 . . ?
C6_10 C5_10 C4_10 109.6(10) . . ?
C6_10 C5_10 H5_10 125.2 . . ?
C4_10 C5_10 H5_10 125.2 . . ?
C1_10 C6_10 C5_10 123.4(8) . . ?
C1_10 C6_10 H6_10 118.3 . . ?
C5_10 C6_10 H6_10 118.3 . . ?
O7_10 C7_10 C1_10 113.1(4) . . ?
O7_10 C7_10 H7A_10 109.0 . . ?
C1_10 C7_10 H7A_10 109.0 . . ?
O7_10 C7_10 H7B_10 109.0 . . ?
C1_10 C7_10 H7B_10 109.0 . . ?
H7A_10 C7_10 H7B_10 107.8 . . ?
C8_10 O7_10 C7_10 116.7(4) . . ?
O8_10 C8_10 N_11 126.3(4) . . ?
O8_10 C8_10 O7_10 121.2(4) . . ?
N_11 C8_10 O7_10 112.5(4) . . ?
C8_10 N_11 CA_11 120.9(3) . . ?
C8_10 N_11 H0_11 119.5 . . ?
CA_11 N_11 H0_11 119.5 . . ?
N_11 CA_11 CB_11 107.5(3) . . ?
N_11 CA_11 C_11 111.7(3) . . ?
CB_11 CA_11 C_11 111.5(3) . . ?
N_11 CA_11 HA_11 108.7 . . ?
CB_11 CA_11 HA_11 108.7 . . ?
C_11 CA_11 HA_11 108.7 . . ?
CG_11 CB_11 CA_11 116.9(3) . . ?
CG_11 CB_11 HB1_11 108.1 . . ?
CA_11 CB_11 HB1_11 108.1 . . ?
CG_11 CB_11 HB2_11 108.1 . . ?
CA_11 CB_11 HB2_11 108.1 . . ?
HB1_11 CB_11 HB2_11 107.3 . . ?
CD2_11 CG_11 CB_11 120.1(6) . . ?
CD2_11 CG_11 CD1_11 116.2(7) . . ?
CB_11 CG_11 CD1_11 106.4(5) . . ?
CD2_11 CG_11 HG_11 104.1 . . ?
CB_11 CG_11 HG_11 104.1 . . ?
CD1_11 CG_11 HG_11 104.1 . . ?
CG_11 CD1_11 HD1A_11 109.5 . . ?
CG_11 CD1_11 HD1B_11 109.5 . . ?
HD1A_11 CD1_11 HD1B_11 109.5 . . ?
CG_11 CD1_11 HD1C_11 109.5 . . ?
HD1A_11 CD1_11 HD1C_11 109.5 . . ?
HD1B_11 CD1_11 HD1C_11 109.5 . . ?
CG_11 CD2_11 HD2A_11 109.5 . . ?
CG_11 CD2_11 HD2B_11 109.5 . . ?
HD2A_11 CD2_11 HD2B_11 109.5 . . ?
CG_11 CD2_11 HD2C_11 109.5 . . ?
HD2A_11 CD2_11 HD2C_11 109.5 . . ?
HD2B_11 CD2_11 HD2C_11 109.5 . . ?
O_11 C_11 N_12 122.3(3) . . ?
O_11 C_11 CA_11 121.1(3) . . ?
N_12 C_11 CA_11 116.3(3) . . ?
C_11 N_12 CA_12 119.3(2) . . ?
C_11 N_12 H0_12 120.4 . . ?
CA_12 N_12 H0_12 120.4 . . ?
N_12 CA_12 CB_12 110.9(2) . . ?
N_12 CA_12 C_12 112.4(2) . . ?
CB_12 CA_12 C_12 110.9(2) . . ?
N_12 CA_12 HA_12 107.5 . . ?
CB_12 CA_12 HA_12 107.5 . . ?
C_12 CA_12 HA_12 107.5 . . ?
CA_12 CB_12 CG_12 113.2(2) . . ?
CA_12 CB_12 HB1_12 108.9 . . ?
CG_12 CB_12 HB1_12 108.9 . . ?
CA_12 CB_12 HB2_12 108.9 . . ?
CG_12 CB_12 HB2_12 108.9 . . ?
HB1_12 CB_12 HB2_12 107.7 . . ?
CD2_12 CG_12 CD1_12 110.7(3) . . ?
CD2_12 CG_12 CB_12 111.0(3) . . ?
CD1_12 CG_12 CB_12 111.7(3) . . ?
CD2_12 CG_12 HG_12 107.8 . . ?
CD1_12 CG_12 HG_12 107.8 . . ?
CB_12 CG_12 HG_12 107.8 . . ?
CG_12 CD1_12 HD1A_12 109.5 . . ?
CG_12 CD1_12 HD1B_12 109.5 . . ?
HD1A_12 CD1_12 HD1B_12 109.5 . . ?
CG_12 CD1_12 HD1C_12 109.5 . . ?
HD1A_12 CD1_12 HD1C_12 109.5 . . ?
HD1B_12 CD1_12 HD1C_12 109.5 . . ?
CG_12 CD2_12 HD2A_12 109.5 . . ?
CG_12 CD2_12 HD2B_12 109.5 . . ?
HD2A_12 CD2_12 HD2B_12 109.5 . . ?
CG_12 CD2_12 HD2C_12 109.5 . . ?
HD2A_12 CD2_12 HD2C_12 109.5 . . ?
HD2B_12 CD2_12 HD2C_12 109.5 . . ?
O_12 C_12 N_13 122.7(3) . . ?
O_12 C_12 CA_12 120.0(3) . . ?
N_13 C_12 CA_12 117.3(2) . . ?
C_12 N_13 CA_13 121.1(2) . . ?
C_12 N_13 H0_13 119.5 . . ?
CA_13 N_13 H0_13 119.5 . . ?
N_13 CA_13 C_13 109.3(2) . . ?
N_13 CA_13 C2_13 110.2(3) . . ?
C_13 CA_13 C2_13 108.3(3) . . ?
N_13 CA_13 C5_13 112.5(3) . . ?
C_13 CA_13 C5_13 111.5(3) . . ?
C2_13 CA_13 C5_13 104.9(3) . . ?
C3_13 C2_13 CA_13 105.5(3) . . ?
C3_13 C2_13 H2A_13 110.6 . . ?
CA_13 C2_13 H2A_13 110.6 . . ?
C3_13 C2_13 H2B_13 110.6 . . ?
CA_13 C2_13 H2B_13 110.6 . . ?
H2A_13 C2_13 H2B_13 108.8 . . ?
O3_13 C3_13 C4_13 114.4(3) . . ?
O3_13 C3_13 C2_13 110.1(3) . . ?
C4_13 C3_13 C2_13 103.4(3) . . ?
O3_13 C3_13 H3_13 109.6 . . ?
C4_13 C3_13 H3_13 109.6 . . ?
C2_13 C3_13 H3_13 109.6 . . ?
C3_13 O3_13 C6_13 112.7(6) . . ?
O4_13 C4_13 C3_13 111.1(3) . . ?
O4_13 C4_13 C5_13 113.9(3) . . ?
C3_13 C4_13 C5_13 103.4(3) . . ?
O4_13 C4_13 H4_13 109.4 . . ?
C3_13 C4_13 H4_13 109.4 . . ?
C5_13 C4_13 H4_13 109.4 . . ?
C7_13 O4_13 C4_13 111.9(3) . . ?
C4_13 C5_13 CA_13 105.5(3) . . ?
C4_13 C5_13 H5A_13 110.6 . . ?
CA_13 C5_13 H5A_13 110.6 . . ?
C4_13 C5_13 H5B_13 110.6 . . ?
CA_13 C5_13 H5B_13 110.6 . . ?
H5A_13 C5_13 H5B_13 108.8 . . ?
O3_13 C6_13 H6A_13 109.5 . . ?
O3_13 C6_13 H6B_13 109.5 . . ?
H6A_13 C6_13 H6B_13 109.5 . . ?
O3_13 C6_13 H6C_13 109.5 . . ?
H6A_13 C6_13 H6C_13 109.5 . . ?
H6B_13 C6_13 H6C_13 109.5 . . ?
O4_13 C7_13 H7A_13 109.5 . . ?
O4_13 C7_13 H7B_13 109.5 . . ?
H7A_13 C7_13 H7B_13 109.5 . . ?
O4_13 C7_13 H7C_13 109.5 . . ?
H7A_13 C7_13 H7C_13 109.5 . . ?
H7B_13 C7_13 H7C_13 109.5 . . ?
O_13 C_13 N_14 121.9(3) . . ?
O_13 C_13 CA_13 122.6(3) . . ?
N_14 C_13 CA_13 115.4(3) . . ?
C_13 N_14 CA_14 119.3(2) . . ?
C_13 N_14 H0_14 120.4 . . ?
CA_14 N_14 H0_14 120.4 . . ?
N_14 CA_14 C_14 112.0(2) . . ?
N_14 CA_14 CB_14 111.7(2) . . ?
C_14 CA_14 CB_14 109.0(2) . . ?
N_14 CA_14 HA_14 108.0 . . ?
C_14 CA_14 HA_14 108.0 . . ?
CB_14 CA_14 HA_14 108.0 . . ?
CG_14 CB_14 CA_14 116.4(3) . . ?
CG_14 CB_14 HB1_14 108.2 . . ?
CA_14 CB_14 HB1_14 108.2 . . ?
CG_14 CB_14 HB2_14 108.2 . . ?
CA_14 CB_14 HB2_14 108.2 . . ?
HB1_14 CB_14 HB2_14 107.4 . . ?
CD1_14 CG_14 CB_14 111.6(3) . . ?
CD1_14 CG_14 CD2_14 110.8(5) . . ?
CB_14 CG_14 CD2_14 108.4(4) . . ?
CD1_14 CG_14 HG_14 108.7 . . ?
CB_14 CG_14 HG_14 108.7 . . ?
CD2_14 CG_14 HG_14 108.7 . . ?
CG_14 CD1_14 HD1A_14 109.5 . . ?
CG_14 CD1_14 HD1B_14 109.5 . . ?
HD1A_14 CD1_14 HD1B_14 109.5 . . ?
CG_14 CD1_14 HD1C_14 109.5 . . ?
HD1A_14 CD1_14 HD1C_14 109.5 . . ?
HD1B_14 CD1_14 HD1C_14 109.5 . . ?
CG_14 CD2_14 HD2A_14 109.5 . . ?
CG_14 CD2_14 HD2B_14 109.5 . . ?
HD2A_14 CD2_14 HD2B_14 109.5 . . ?
CG_14 CD2_14 HD2C_14 109.5 . . ?
HD2A_14 CD2_14 HD2C_14 109.5 . . ?
HD2B_14 CD2_14 HD2C_14 109.5 . . ?
O_14 C_14 N_15 122.7(3) . . ?
O_14 C_14 CA_14 121.1(3) . . ?
N_15 C_14 CA_14 116.1(2) . . ?
C_14 N_15 CA_15 121.2(2) . . ?
C_14 N_15 H0_15 119.4 . . ?
CA_15 N_15 H0_15 119.4 . . ?
N_15 CA_15 CB_15 108.1(2) . . ?
N_15 CA_15 C_15 112.0(2) . . ?
CB_15 CA_15 C_15 110.1(2) . . ?
N_15 CA_15 HA_15 108.9 . . ?
CB_15 CA_15 HA_15 108.9 . . ?
C_15 CA_15 HA_15 108.9 . . ?
CG_15 CB_15 CA_15 116.2(3) . . ?
CG_15 CB_15 HB1_15 108.2 . . ?
CA_15 CB_15 HB1_15 108.2 . . ?
CG_15 CB_15 HB2_15 108.2 . . ?
CA_15 CB_15 HB2_15 108.2 . . ?
HB1_15 CB_15 HB2_15 107.4 . . ?
CB_15 CG_15 CD1_15 109.4(3) . . ?
CB_15 CG_15 CD2_15 112.0(3) . . ?
CD1_15 CG_15 CD2_15 110.8(4) . . ?
CB_15 CG_15 HG_15 108.2 . . ?
CD1_15 CG_15 HG_15 108.2 . . ?
CD2_15 CG_15 HG_15 108.2 . . ?
CG_15 CD1_15 HD1A_15 109.5 . . ?
CG_15 CD1_15 HD1B_15 109.5 . . ?
HD1A_15 CD1_15 HD1B_15 109.5 . . ?
CG_15 CD1_15 HD1C_15 109.5 . . ?
HD1A_15 CD1_15 HD1C_15 109.5 . . ?
HD1B_15 CD1_15 HD1C_15 109.5 . . ?
CG_15 CD2_15 HD2A_15 109.5 . . ?
CG_15 CD2_15 HD2B_15 109.5 . . ?
HD2A_15 CD2_15 HD2B_15 109.5 . . ?
CG_15 CD2_15 HD2C_15 109.5 . . ?
HD2A_15 CD2_15 HD2C_15 109.5 . . ?
HD2B_15 CD2_15 HD2C_15 109.5 . . ?
O_15 C_15 N_16 122.6(2) . . ?
O_15 C_15 CA_15 121.4(2) . . ?
N_16 C_15 CA_15 115.9(2) . . ?
C_15 N_16 CA_16 120.9(2) . . ?
C_15 N_16 H0_16 119.6 . . ?
CA_16 N_16 H0_16 119.6 . . ?
N_16 CA_16 C_16 110.4(2) . . ?
N_16 CA_16 C5_16 109.0(2) . . ?
C_16 CA_16 C5_16 109.2(2) . . ?
N_16 CA_16 C2_16 112.5(2) . . ?
C_16 CA_16 C2_16 110.8(3) . . ?
C5_16 CA_16 C2_16 104.7(2) . . ?
C3_16 C2_16 CA_16 106.1(2) . . ?
C3_16 C2_16 H2A_16 110.5 . . ?
CA_16 C2_16 H2A_16 110.5 . . ?
C3_16 C2_16 H2B_16 110.5 . . ?
CA_16 C2_16 H2B_16 110.5 . . ?
H2A_16 C2_16 H2B_16 108.7 . . ?
O3_16 C3_16 C2_16 113.5(3) . . ?
O3_16 C3_16 C4_16 111.3(3) . . ?
C2_16 C3_16 C4_16 104.5(2) . . ?
O3_16 C3_16 H3_16 109.1 . . ?
C2_16 C3_16 H3_16 109.1 . . ?
C4_16 C3_16 H3_16 109.1 . . ?
C6_16 O3_16 C3_16 113.0(3) . . ?
O4_16 C4_16 C5_16 108.2(3) . . ?
O4_16 C4_16 C3_16 115.5(3) . . ?
C5_16 C4_16 C3_16 102.6(2) . . ?
O4_16 C4_16 H4_16 110.1 . . ?
C5_16 C4_16 H4_16 110.1 . . ?
C3_16 C4_16 H4_16 110.1 . . ?
C4_16 O4_16 C7_16 114.0(3) . . ?
C4_16 C5_16 CA_16 105.0(2) . . ?
C4_16 C5_16 H5A_16 110.8 . . ?
CA_16 C5_16 H5A_16 110.8 . . ?
C4_16 C5_16 H5B_16 110.8 . . ?
CA_16 C5_16 H5B_16 110.8 . . ?
H5A_16 C5_16 H5B_16 108.8 . . ?
O3_16 C6_16 H6A_16 109.5 . . ?
O3_16 C6_16 H6B_16 109.5 . . ?
H6A_16 C6_16 H6B_16 109.5 . . ?
O3_16 C6_16 H6C_16 109.5 . . ?
H6A_16 C6_16 H6C_16 109.5 . . ?
H6B_16 C6_16 H6C_16 109.5 . . ?
O4_16 C7_16 H7A_16 109.5 . . ?
O4_16 C7_16 H7B_16 109.5 . . ?
H7A_16 C7_16 H7B_16 109.5 . . ?
O4_16 C7_16 H7C_16 109.5 . . ?
H7A_16 C7_16 H7C_16 109.5 . . ?
H7B_16 C7_16 H7C_16 109.5 . . ?
O_16 C_16 O9_16 123.2(3) . . ?
O_16 C_16 CA_16 125.0(3) . . ?
O9_16 C_16 CA_16 111.8(3) . . ?
C_16 O9_16 C9_16 115.9(4) . . ?
O9_16 C9_16 H9A_16 109.5 . . ?
O9_16 C9_16 H9B_16 109.5 . . ?
H9A_16 C9_16 H9B_16 109.5 . . ?
O9_16 C9_16 H9C_16 109.5 . . ?
H9A_16 C9_16 H9C_16 109.5 . . ?
H9B_16 C9_16 H9C_16 109.5 . . ?
C2_20 C1_20 C6_20 119.0(4) . . ?
C2_20 C1_20 C7_20 118.6(4) . . ?
C6_20 C1_20 C7_20 122.4(5) . . ?
C1_20 C2_20 C3_20 121.7(4) . . ?
C1_20 C2_20 H2_20 119.2 . . ?
C3_20 C2_20 H2_20 119.2 . . ?
C4_20 C3_20 C2_20 120.3(6) . . ?
C4_20 C3_20 H3_20 119.9 . . ?
C2_20 C3_20 H3_20 119.9 . . ?
C3_20 C4_20 C5_20 119.9(5) . . ?
C3_20 C4_20 H4_20 120.1 . . ?
C5_20 C4_20 H4_20 120.1 . . ?
C4_20 C5_20 C6_20 120.6(5) . . ?
C4_20 C5_20 H5_20 119.7 . . ?
C6_20 C5_20 H5_20 119.7 . . ?
C1_20 C6_20 C5_20 118.6(5) . . ?
C1_20 C6_20 H6_20 120.7 . . ?
C5_20 C6_20 H6_20 120.7 . . ?
C8_20 O7_20 C7_20 114.1(3) . . ?
O7_20 C7_20 C1_20 106.6(3) . . ?
O7_20 C7_20 H7A_20 110.4 . . ?
C1_20 C7_20 H7A_20 110.4 . . ?
O7_20 C7_20 H7B_20 110.4 . . ?
C1_20 C7_20 H7B_20 110.4 . . ?
H7A_20 C7_20 H7B_20 108.6 . . ?
O8_20 C8_20 N_21 124.2(3) . . ?
O8_20 C8_20 O7_20 124.5(3) . . ?
N_21 C8_20 O7_20 111.2(2) . . ?
C8_20 N_21 CA_21 119.1(2) . . ?
C8_20 N_21 H0_21 120.5 . . ?
CA_21 N_21 H0_21 120.5 . . ?
N_21 CA_21 CB_21 110.9(2) . . ?
N_21 CA_21 C_21 114.0(2) . . ?
CB_21 CA_21 C_21 109.8(2) . . ?
N_21 CA_21 HA_21 107.3 . . ?
CB_21 CA_21 HA_21 107.3 . . ?
C_21 CA_21 HA_21 107.3 . . ?
CA_21 CB_21 CG_21 114.1(3) . . ?
CA_21 CB_21 HB1_21 108.7 . . ?
CG_21 CB_21 HB1_21 108.7 . . ?
CA_21 CB_21 HB2_21 108.7 . . ?
CG_21 CB_21 HB2_21 108.7 . . ?
HB1_21 CB_21 HB2_21 107.6 . . ?
CD2_21 CG_21 CB_21 109.3(3) . . ?
CD2_21 CG_21 CD1_21 110.7(4) . . ?
CB_21 CG_21 CD1_21 112.3(3) . . ?
CD2_21 CG_21 HG_21 108.2 . . ?
CB_21 CG_21 HG_21 108.2 . . ?
CD1_21 CG_21 HG_21 108.2 . . ?
CG_21 CD1_21 HD1A_21 109.5 . . ?
CG_21 CD1_21 HD1B_21 109.5 . . ?
HD1A_21 CD1_21 HD1B_21 109.5 . . ?
CG_21 CD1_21 HD1C_21 109.5 . . ?
HD1A_21 CD1_21 HD1C_21 109.5 . . ?
HD1B_21 CD1_21 HD1C_21 109.5 . . ?
CG_21 CD2_21 HD2A_21 109.5 . . ?
CG_21 CD2_21 HD2B_21 109.5 . . ?
HD2A_21 CD2_21 HD2B_21 109.5 . . ?
CG_21 CD2_21 HD2C_21 109.5 . . ?
HD2A_21 CD2_21 HD2C_21 109.5 . . ?
HD2B_21 CD2_21 HD2C_21 109.5 . . ?
O_21 C_21 N_22 122.3(2) . . ?
O_21 C_21 CA_21 118.0(2) . . ?
N_22 C_21 CA_21 119.8(2) . . ?
C_21 N_22 CA_22 117.7(2) . . ?
C_21 N_22 H0_22 121.1 . . ?
CA_22 N_22 H0_22 121.1 . . ?
N_22 CA_22 C_22 110.2(2) . . ?
N_22 CA_22 CB_22 111.2(2) . . ?
C_22 CA_22 CB_22 110.5(2) . . ?
N_22 CA_22 HA_22 108.3 . . ?
C_22 CA_22 HA_22 108.3 . . ?
CB_22 CA_22 HA_22 108.3 . . ?
CG_22 CB_22 CA_22 114.0(2) . . ?
CG_22 CB_22 HB1_22 108.7 . . ?
CA_22 CB_22 HB1_22 108.7 . . ?
CG_22 CB_22 HB2_22 108.7 . . ?
CA_22 CB_22 HB2_22 108.7 . . ?
HB1_22 CB_22 HB2_22 107.6 . . ?
CD1_22 CG_22 CD2_22 110.5(4) . . ?
CD1_22 CG_22 CB_22 112.7(3) . . ?
CD2_22 CG_22 CB_22 109.4(3) . . ?
CD1_22 CG_22 HG_22 108.1 . . ?
CD2_22 CG_22 HG_22 108.1 . . ?
CB_22 CG_22 HG_22 108.1 . . ?
CG_22 CD1_22 HD1A_22 109.5 . . ?
CG_22 CD1_22 HD1B_22 109.5 . . ?
HD1A_22 CD1_22 HD1B_22 109.5 . . ?
CG_22 CD1_22 HD1C_22 109.5 . . ?
HD1A_22 CD1_22 HD1C_22 109.5 . . ?
HD1B_22 CD1_22 HD1C_22 109.5 . . ?
CG_22 CD2_22 HD2A_22 109.5 . . ?
CG_22 CD2_22 HD2B_22 109.5 . . ?
HD2A_22 CD2_22 HD2B_22 109.5 . . ?
CG_22 CD2_22 HD2C_22 109.5 . . ?
HD2A_22 CD2_22 HD2C_22 109.5 . . ?
HD2B_22 CD2_22 HD2C_22 109.5 . . ?
O_22 C_22 N_23 122.1(3) . . ?
O_22 C_22 CA_22 121.8(2) . . ?
N_23 C_22 CA_22 116.1(2) . . ?
C_22 N_23 CA_23 122.0(2) . . ?
C_22 N_23 H0_23 119.0 . . ?
CA_23 N_23 H0_23 119.0 . . ?
N_23 CA_23 C5_23 109.5(2) . . ?
N_23 CA_23 C2_23 108.8(2) . . ?
C5_23 CA_23 C2_23 102.3(2) . . ?
N_23 CA_23 C_23 111.1(2) . . ?
C5_23 CA_23 C_23 114.1(2) . . ?
C2_23 CA_23 C_23 110.7(3) . . ?
CA_23 C2_23 C3_23 106.3(3) . . ?
CA_23 C2_23 H2A_23 110.5 . . ?
C3_23 C2_23 H2A_23 110.5 . . ?
CA_23 C2_23 H2B_23 110.5 . . ?
C3_23 C2_23 H2B_23 110.5 . . ?
H2A_23 C2_23 H2B_23 108.7 . . ?
O3_23 C3_23 C4_23 109.1(3) . . ?
O3_23 C3_23 C2_23 112.7(3) . . ?
C4_23 C3_23 C2_23 104.9(2) . . ?
O3_23 C3_23 H3_23 110.0 . . ?
C4_23 C3_23 H3_23 110.0 . . ?
C2_23 C3_23 H3_23 110.0 . . ?
C6_23 O3_23 C3_23 112.4(3) . . ?
O4_23 C4_23 C3_23 109.1(3) . . ?
O4_23 C4_23 C5_23 114.7(3) . . ?
C3_23 C4_23 C5_23 105.1(3) . . ?
O4_23 C4_23 H4_23 109.2 . . ?
C3_23 C4_23 H4_23 109.2 . . ?
C5_23 C4_23 H4_23 109.2 . . ?
C7_23 O4_23 C4_23 112.6(3) . . ?
C4_23 C5_23 CA_23 102.0(2) . . ?
C4_23 C5_23 H5A_23 111.4 . . ?
CA_23 C5_23 H5A_23 111.4 . . ?
C4_23 C5_23 H5B_23 111.4 . . ?
CA_23 C5_23 H5B_23 111.4 . . ?
H5A_23 C5_23 H5B_23 109.2 . . ?
O3_23 C6_23 H6A_23 109.5 . . ?
O3_23 C6_23 H6B_23 109.5 . . ?
H6A_23 C6_23 H6B_23 109.5 . . ?
O3_23 C6_23 H6C_23 109.5 . . ?
H6A_23 C6_23 H6C_23 109.5 . . ?
H6B_23 C6_23 H6C_23 109.5 . . ?
O4_23 C7_23 H7A_23 109.5 . . ?
O4_23 C7_23 H7B_23 109.5 . . ?
H7A_23 C7_23 H7B_23 109.5 . . ?
O4_23 C7_23 H7C_23 109.5 . . ?
H7A_23 C7_23 H7C_23 109.5 . . ?
H7B_23 C7_23 H7C_23 109.5 . . ?
O_23 C_23 N_24 123.0(3) . . ?
O_23 C_23 CA_23 121.0(3) . . ?
N_24 C_23 CA_23 115.9(3) . . ?
C_23 N_24 CA_24 124.1(3) . . ?
C_23 N_24 H0_24 117.9 . . ?
CA_24 N_24 H0_24 117.9 . . ?
N_24 CA_24 C_24 113.7(3) . . ?
N_24 CA_24 CB_24 107.6(3) . . ?
C_24 CA_24 CB_24 109.6(3) . . ?
N_24 CA_24 HA_24 108.6 . . ?
C_24 CA_24 HA_24 108.6 . . ?
CB_24 CA_24 HA_24 108.6 . . ?
CG_24 CB_24 CA_24 117.0(3) . . ?
CG_24 CB_24 HB1_24 108.1 . . ?
CA_24 CB_24 HB1_24 108.1 . . ?
CG_24 CB_24 HB2_24 108.1 . . ?
CA_24 CB_24 HB2_24 108.1 . . ?
HB1_24 CB_24 HB2_24 107.3 . . ?
CD2_24 CG_24 CB_24 109.9(4) . . ?
CD2_24 CG_24 CD1_24 110.4(5) . . ?
CB_24 CG_24 CD1_24 110.5(3) . . ?
CD2_24 CG_24 HG_24 108.7 . . ?
CB_24 CG_24 HG_24 108.7 . . ?
CD1_24 CG_24 HG_24 108.7 . . ?
CG_24 CD1_24 HD1A_24 109.5 . . ?
CG_24 CD1_24 HD1B_24 109.5 . . ?
HD1A_24 CD1_24 HD1B_24 109.5 . . ?
CG_24 CD1_24 HD1C_24 109.5 . . ?
HD1A_24 CD1_24 HD1C_24 109.5 . . ?
HD1B_24 CD1_24 HD1C_24 109.5 . . ?
CG_24 CD2_24 HD2A_24 109.5 . . ?
CG_24 CD2_24 HD2B_24 109.5 . . ?
HD2A_24 CD2_24 HD2B_24 109.5 . . ?
CG_24 CD2_24 HD2C_24 109.5 . . ?
HD2A_24 CD2_24 HD2C_24 109.5 . . ?
HD2B_24 CD2_24 HD2C_24 109.5 . . ?
O_24 C_24 N_25 122.7(4) . . ?
O_24 C_24 CA_24 121.5(3) . . ?
N_25 C_24 CA_24 115.7(3) . . ?
C_24 N_25 CA_25 121.5(3) . . ?
C_24 N_25 H0_25 119.3 . . ?
CA_25 N_25 H0_25 119.3 . . ?
N_25 CA_25 CB_25 111.4(2) . . ?
N_25 CA_25 C_25 114.1(3) . . ?
CB_25 CA_25 C_25 109.1(3) . . ?
N_25 CA_25 HA_25 107.3 . . ?
CB_25 CA_25 HA_25 107.3 . . ?
C_25 CA_25 HA_25 107.3 . . ?
CA_25 CB_25 CG_25 115.3(3) . . ?
CA_25 CB_25 HB1_25 108.5 . . ?
CG_25 CB_25 HB1_25 108.5 . . ?
CA_25 CB_25 HB2_25 108.5 . . ?
CG_25 CB_25 HB2_25 108.5 . . ?
HB1_25 CB_25 HB2_25 107.5 . . ?
CD1_25 CG_25 CD2_25 111.2(4) . . ?
CD1_25 CG_25 CB_25 109.6(4) . . ?
CD2_25 CG_25 CB_25 111.6(3) . . ?
CD1_25 CG_25 HG_25 108.1 . . ?
CD2_25 CG_25 HG_25 108.1 . . ?
CB_25 CG_25 HG_25 108.1 . . ?
CG_25 CD1_25 HD1A_25 109.5 . . ?
CG_25 CD1_25 HD1B_25 109.5 . . ?
HD1A_25 CD1_25 HD1B_25 109.5 . . ?
CG_25 CD1_25 HD1C_25 109.5 . . ?
HD1A_25 CD1_25 HD1C_25 109.5 . . ?
HD1B_25 CD1_25 HD1C_25 109.5 . . ?
CG_25 CD2_25 HD2A_25 109.5 . . ?
CG_25 CD2_25 HD2B_25 109.5 . . ?
HD2A_25 CD2_25 HD2B_25 109.5 . . ?
CG_25 CD2_25 HD2C_25 109.5 . . ?
HD2A_25 CD2_25 HD2C_25 109.5 . . ?
HD2B_25 CD2_25 HD2C_25 109.5 . . ?
O_25 C_25 N_26 123.3(3) . . ?
O_25 C_25 CA_25 119.4(3) . . ?
N_26 C_25 CA_25 117.3(3) . . ?
C_25 N_26 CA_26 120.9(3) . . ?
C_25 N_26 H0_26 119.5 . . ?
CA_26 N_26 H0_26 119.5 . . ?
N_26 CA_26 C_26 108.4(3) . . ?
N_26 CA_26 C5_26 108.1(3) . . ?
C_26 CA_26 C5_26 111.8(3) . . ?
N_26 CA_26 C2_26 112.2(3) . . ?
C_26 CA_26 C2_26 111.9(3) . . ?
C5_26 CA_26 C2_26 104.4(3) . . ?
C3_26 C2_26 CA_26 105.5(3) . . ?
C3_26 C2_26 H2A_26 110.6 . . ?
CA_26 C2_26 H2A_26 110.6 . . ?
C3_26 C2_26 H2B_26 110.6 . . ?
CA_26 C2_26 H2B_26 110.6 . . ?
H2A_26 C2_26 H2B_26 108.8 . . ?
O3_26 C3_26 C2_26 108.6(3) . . ?
O3_26 C3_26 C4_26 116.0(4) . . ?
C2_26 C3_26 C4_26 102.8(3) . . ?
O3_26 C3_26 H3_26 109.7 . . ?
C2_26 C3_26 H3_26 109.7 . . ?
C4_26 C3_26 H3_26 109.7 . . ?
C6_26 O3_26 C3_26 114.6(3) . . ?
O4_26 C4_26 C5_26 115.1(3) . . ?
O4_26 C4_26 C3_26 112.5(3) . . ?
C5_26 C4_26 C3_26 101.5(3) . . ?
O4_26 C4_26 H4_26 109.2 . . ?
C5_26 C4_26 H4_26 109.2 . . ?
C3_26 C4_26 H4_26 109.2 . . ?
C7_26 O4_26 C4_26 112.7(4) . . ?
C4_26 C5_26 CA_26 102.8(3) . . ?
C4_26 C5_26 H5A_26 111.2 . . ?
CA_26 C5_26 H5A_26 111.2 . . ?
C4_26 C5_26 H5B_26 111.2 . . ?
CA_26 C5_26 H5B_26 111.2 . . ?
H5A_26 C5_26 H5B_26 109.1 . . ?
O3_26 C6_26 H6A_26 109.5 . . ?
O3_26 C6_26 H6B_26 109.5 . . ?
H6A_26 C6_26 H6B_26 109.5 . . ?
O3_26 C6_26 H6C_26 109.5 . . ?
H6A_26 C6_26 H6C_26 109.5 . . ?
H6B_26 C6_26 H6C_26 109.5 . . ?
O4_26 C7_26 H7A_26 109.5 . . ?
O4_26 C7_26 H7B_26 109.5 . . ?
H7A_26 C7_26 H7B_26 109.5 . . ?
O4_26 C7_26 H7C_26 109.5 . . ?
H7A_26 C7_26 H7C_26 109.5 . . ?
H7B_26 C7_26 H7C_26 109.5 . . ?
O_26 C_26 O9_26 124.2(4) . . ?
O_26 C_26 CA_26 125.5(4) . . ?
O9_26 C_26 CA_26 110.3(3) . . ?
C_26 O9_26 C9_26 115.5(4) . . ?
O9_26 C9_26 H9A_26 109.5 . . ?
O9_26 C9_26 H9B_26 109.5 . . ?
H9A_26 C9_26 H9B_26 109.5 . . ?
O9_26 C9_26 H9C_26 109.5 . . ?
H9A_26 C9_26 H9C_26 109.5 . . ?
H9B_26 C9_26 H9C_26 109.5 . . ?
C1M_31 O1M_31 H1M_31 115.0(4) . . ?
O1M_31 C1M_31 H1M1_31 109.5 . . ?
O1M_31 C1M_31 H1M2_31 109.5 . . ?
H1M1_31 C1M_31 H1M2_31 109.5 . . ?
O1M_31 C1M_31 H1M3_31 109.5 . . ?
H1M1_31 C1M_31 H1M3_31 109.5 . . ?
H1M2_31 C1M_31 H1M3_31 109.5 . . ?
H1W_32 O1W_32 H2W_32 102.2(3) . . ?

loop_
_geom_bond_atom_site_label_1
_geom_bond_atom_site_label_2
_geom_bond_distance
_geom_bond_site_symmetry_2
_geom_bond_publ_flag
C1_10 C2_10 1.337(8) . ?
C1_10 C6_10 1.383(9) . ?
C1_10 C7_10 1.510(8) . ?
C2_10 C3_10 1.258(13) . ?
C2_10 H2_10 0.9500 . ?
C3_10 C4_10 1.336(16) . ?
C3_10 H3_10 0.9500 . ?
C4_10 C5_10 1.569(18) . ?
C4_10 H4_10 0.9500 . ?
C5_10 C6_10 1.393(9) . ?
C5_10 H5_10 0.9500 . ?
C6_10 H6_10 0.9500 . ?
C7_10 O7_10 1.409(6) . ?
C7_10 H7A_10 0.9900 . ?
C7_10 H7B_10 0.9900 . ?
O7_10 C8_10 1.363(5) . ?
C8_10 O8_10 1.245(5) . ?
C8_10 N_11 1.295(6) . ?
N_11 CA_11 1.435(5) . ?
N_11 H0_11 0.8800 . ?
CA_11 CB_11 1.520(6) . ?
CA_11 C_11 1.537(4) . ?
CA_11 HA_11 1.0000 . ?
CB_11 CG_11 1.505(8) . ?
CB_11 HB1_11 0.9900 . ?
CB_11 HB2_11 0.9900 . ?
CG_11 CD2_11 1.372(10) . ?
CG_11 CD1_11 1.558(8) . ?
CG_11 HG_11 1.0000 . ?
CD1_11 HD1A_11 0.9800 . ?
CD1_11 HD1B_11 0.9800 . ?
CD1_11 HD1C_11 0.9800 . ?
CD2_11 HD2A_11 0.9800 . ?
CD2_11 HD2B_11 0.9800 . ?
CD2_11 HD2C_11 0.9800 . ?
C_11 O_11 1.227(4) . ?
C_11 N_12 1.340(4) . ?
N_12 CA_12 1.452(3) . ?
N_12 H0_12 0.8800 . ?
CA_12 CB_12 1.529(4) . ?
CA_12 C_12 1.536(4) . ?
CA_12 HA_12 1.0000 . ?
CB_12 CG_12 1.539(4) . ?
CB_12 HB1_12 0.9900 . ?
CB_12 HB2_12 0.9900 . ?
CG_12 CD2_12 1.516(5) . ?
CG_12 CD1_12 1.520(6) . ?
CG_12 HG_12 1.0000 . ?
CD1_12 HD1A_12 0.9800 . ?
CD1_12 HD1B_12 0.9800 . ?
CD1_12 HD1C_12 0.9800 . ?
CD2_12 HD2A_12 0.9800 . ?
CD2_12 HD2B_12 0.9800 . ?
CD2_12 HD2C_12 0.9800 . ?
C_12 O_12 1.227(3) . ?
C_12 N_13 1.341(4) . ?
N_13 CA_13 1.456(4) . ?
N_13 H0_13 0.8800 . ?
CA_13 C_13 1.546(4) . ?
CA_13 C2_13 1.556(4) . ?
CA_13 C5_13 1.556(4) . ?
C2_13 C3_13 1.523(5) . ?
C2_13 H2A_13 0.9900 . ?
C2_13 H2B_13 0.9900 . ?
C3_13 O3_13 1.405(5) . ?
C3_13 C4_13 1.519(5) . ?
C3_13 H3_13 1.0000 . ?
O3_13 C6_13 1.448(10) . ?
C4_13 O4_13 1.413(4) . ?
C4_13 C5_13 1.528(4) . ?
C4_13 H4_13 1.0000 . ?
O4_13 C7_13 1.407(5) . ?
C5_13 H5A_13 0.9900 . ?
C5_13 H5B_13 0.9900 . ?
C6_13 H6A_13 0.9800 . ?
C6_13 H6B_13 0.9800 . ?
C6_13 H6C_13 0.9800 . ?
C7_13 H7A_13 0.9800 . ?
C7_13 H7B_13 0.9800 . ?
C7_13 H7C_13 0.9800 . ?
C_13 O_13 1.219(4) . ?
C_13 N_14 1.348(4) . ?
N_14 CA_14 1.455(4) . ?
N_14 H0_14 0.8800 . ?
CA_14 C_14 1.534(4) . ?
CA_14 CB_14 1.536(5) . ?
CA_14 HA_14 1.0000 . ?
CB_14 CG_14 1.527(5) . ?
CB_14 HB1_14 0.9900 . ?
CB_14 HB2_14 0.9900 . ?
CG_14 CD1_14 1.516(7) . ?
CG_14 CD2_14 1.525(7) . ?
CG_14 HG_14 1.0000 . ?
CD1_14 HD1A_14 0.9800 . ?
CD1_14 HD1B_14 0.9800 . ?
CD1_14 HD1C_14 0.9800 . ?
CD2_14 HD2A_14 0.9800 . ?
CD2_14 HD2B_14 0.9800 . ?
CD2_14 HD2C_14 0.9800 . ?
C_14 O_14 1.232(3) . ?
C_14 N_15 1.330(4) . ?
N_15 CA_15 1.448(4) . ?
N_15 H0_15 0.8800 . ?
CA_15 CB_15 1.527(4) . ?
CA_15 C_15 1.531(4) . ?
CA_15 HA_15 1.0000 . ?
CB_15 CG_15 1.501(5) . ?
CB_15 HB1_15 0.9900 . ?
CB_15 HB2_15 0.9900 . ?
CG_15 CD1_15 1.508(6) . ?
CG_15 CD2_15 1.525(6) . ?
CG_15 HG_15 1.0000 . ?
CD1_15 HD1A_15 0.9800 . ?
CD1_15 HD1B_15 0.9800 . ?
CD1_15 HD1C_15 0.9800 . ?
CD2_15 HD2A_15 0.9800 . ?
CD2_15 HD2B_15 0.9800 . ?
CD2_15 HD2C_15 0.9800 . ?
C_15 O_15 1.230(3) . ?
C_15 N_16 1.339(4) . ?
N_16 CA_16 1.454(4) . ?
N_16 H0_16 0.8800 . ?
CA_16 C_16 1.529(4) . ?
CA_16 C5_16 1.552(4) . ?
CA_16 C2_16 1.556(4) . ?
C2_16 C3_16 1.523(4) . ?
C2_16 H2A_16 0.9900 . ?
C2_16 H2B_16 0.9900 . ?
C3_16 O3_16 1.417(4) . ?
C3_16 C4_16 1.521(4) . ?
C3_16 H3_16 1.0000 . ?
O3_16 C6_16 1.412(5) . ?
C4_16 O4_16 1.419(4) . ?
C4_16 C5_16 1.519(4) . ?
C4_16 H4_16 1.0000 . ?
O4_16 C7_16 1.418(5) . ?
C5_16 H5A_16 0.9900 . ?
C5_16 H5B_16 0.9900 . ?
C6_16 H6A_16 0.9800 . ?
C6_16 H6B_16 0.9800 . ?
C6_16 H6C_16 0.9800 . ?
C7_16 H7A_16 0.9800 . ?
C7_16 H7B_16 0.9800 . ?
C7_16 H7C_16 0.9800 . ?
C_16 O_16 1.189(4) . ?
C_16 O9_16 1.316(4) . ?
O9_16 C9_16 1.432(5) . ?
C9_16 H9A_16 0.9800 . ?
C9_16 H9B_16 0.9800 . ?
C9_16 H9C_16 0.9800 . ?
C1_20 C2_20 1.362(6) . ?
C1_20 C6_20 1.373(6) . ?
C1_20 C7_20 1.502(6) . ?
C2_20 C3_20 1.378(7) . ?
C2_20 H2_20 0.9500 . ?
C3_20 C4_20 1.329(10) . ?
C3_20 H3_20 0.9500 . ?
C4_20 C5_20 1.374(11) . ?
C4_20 H4_20 0.9500 . ?
C5_20 C6_20 1.408(10) . ?
C5_20 H5_20 0.9500 . ?
C6_20 H6_20 0.9500 . ?
O7_20 C8_20 1.350(4) . ?
O7_20 C7_20 1.446(5) . ?
C7_20 H7A_20 0.9900 . ?
C7_20 H7B_20 0.9900 . ?
C8_20 O8_20 1.217(4) . ?
C8_20 N_21 1.342(4) . ?
N_21 CA_21 1.434(4) . ?
N_21 H0_21 0.8800 . ?
CA_21 CB_21 1.529(4) . ?
CA_21 C_21 1.534(4) . ?
CA_21 HA_21 1.0000 . ?
CB_21 CG_21 1.528(4) . ?
CB_21 HB1_21 0.9900 . ?
CB_21 HB2_21 0.9900 . ?
CG_21 CD2_21 1.515(6) . ?
CG_21 CD1_21 1.521(6) . ?
CG_21 HG_21 1.0000 . ?
CD1_21 HD1A_21 0.9800 . ?
CD1_21 HD1B_21 0.9800 . ?
CD1_21 HD1C_21 0.9800 . ?
CD2_21 HD2A_21 0.9800 . ?
CD2_21 HD2B_21 0.9800 . ?
CD2_21 HD2C_21 0.9800 . ?
C_21 O_21 1.233(3) . ?
C_21 N_22 1.328(4) . ?
N_22 CA_22 1.465(3) . ?
N_22 H0_22 0.8800 . ?
CA_22 C_22 1.526(4) . ?
CA_22 CB_22 1.535(4) . ?
CA_22 HA_22 1.0000 . ?
CB_22 CG_22 1.529(4) . ?
CB_22 HB1_22 0.9900 . ?
CB_22 HB2_22 0.9900 . ?
CG_22 CD1_22 1.502(7) . ?
CG_22 CD2_22 1.528(6) . ?
CG_22 HG_22 1.0000 . ?
CD1_22 HD1A_22 0.9800 . ?
CD1_22 HD1B_22 0.9800 . ?
CD1_22 HD1C_22 0.9800 . ?
CD2_22 HD2A_22 0.9800 . ?
CD2_22 HD2B_22 0.9800 . ?
CD2_22 HD2C_22 0.9800 . ?
C_22 O_22 1.226(3) . ?
C_22 N_23 1.353(4) . ?
N_23 CA_23 1.466(4) . ?
N_23 H0_23 0.8800 . ?
CA_23 C5_23 1.538(4) . ?
CA_23 C2_23 1.540(4) . ?
CA_23 C_23 1.543(4) . ?
C2_23 C3_23 1.560(4) . ?
C2_23 H2A_23 0.9900 . ?
C2_23 H2B_23 0.9900 . ?
C3_23 O3_23 1.416(4) . ?
C3_23 C4_23 1.519(5) . ?
C3_23 H3_23 1.0000 . ?
O3_23 C6_23 1.413(5) . ?
C4_23 O4_23 1.424(4) . ?
C4_23 C5_23 1.527(4) . ?
C4_23 H4_23 1.0000 . ?
O4_23 C7_23 1.402(6) . ?
C5_23 H5A_23 0.9900 . ?
C5_23 H5B_23 0.9900 . ?
C6_23 H6A_23 0.9800 . ?
C6_23 H6B_23 0.9800 . ?
C6_23 H6C_23 0.9800 . ?
C7_23 H7A_23 0.9800 . ?
C7_23 H7B_23 0.9800 . ?
C7_23 H7C_23 0.9800 . ?
C_23 O_23 1.229(4) . ?
C_23 N_24 1.331(4) . ?
N_24 CA_24 1.456(4) . ?
N_24 H0_24 0.8800 . ?
CA_24 C_24 1.531(5) . ?
CA_24 CB_24 1.536(5) . ?
CA_24 HA_24 1.0000 . ?
CB_24 CG_24 1.526(5) . ?
CB_24 HB1_24 0.9900 . ?
CB_24 HB2_24 0.9900 . ?
CG_24 CD2_24 1.517(8) . ?
CG_24 CD1_24 1.531(7) . ?
CG_24 HG_24 1.0000 . ?
CD1_24 HD1A_24 0.9800 . ?
CD1_24 HD1B_24 0.9800 . ?
CD1_24 HD1C_24 0.9800 . ?
CD2_24 HD2A_24 0.9800 . ?
CD2_24 HD2B_24 0.9800 . ?
CD2_24 HD2C_24 0.9800 . ?
C_24 O_24 1.222(4) . ?
C_24 N_25 1.342(4) . ?
N_25 CA_25 1.457(4) . ?
N_25 H0_25 0.8800 . ?
CA_25 CB_25 1.511(5) . ?
CA_25 C_25 1.537(4) . ?
CA_25 HA_25 1.0000 . ?
CB_25 CG_25 1.537(5) . ?
CB_25 HB1_25 0.9900 . ?
CB_25 HB2_25 0.9900 . ?
CG_25 CD1_25 1.514(7) . ?
CG_25 CD2_25 1.525(6) . ?
CG_25 HG_25 1.0000 . ?
CD1_25 HD1A_25 0.9800 . ?
CD1_25 HD1B_25 0.9800 . ?
CD1_25 HD1C_25 0.9800 . ?
CD2_25 HD2A_25 0.9800 . ?
CD2_25 HD2B_25 0.9800 . ?
CD2_25 HD2C_25 0.9800 . ?
C_25 O_25 1.234(4) . ?
C_25 N_26 1.336(4) . ?
N_26 CA_26 1.456(4) . ?
N_26 H0_26 0.8800 . ?
CA_26 C_26 1.527(6) . ?
CA_26 C5_26 1.556(5) . ?
CA_26 C2_26 1.563(4) . ?
C2_26 C3_26 1.519(6) . ?
C2_26 H2A_26 0.9900 . ?
C2_26 H2B_26 0.9900 . ?
C3_26 O3_26 1.419(5) . ?
C3_26 C4_26 1.520(6) . ?
C3_26 H3_26 1.0000 . ?
O3_26 C6_26 1.414(6) . ?
C4_26 O4_26 1.408(5) . ?
C4_26 C5_26 1.523(6) . ?
C4_26 H4_26 1.0000 . ?
O4_26 C7_26 1.397(7) . ?
C5_26 H5A_26 0.9900 . ?
C5_26 H5B_26 0.9900 . ?
C6_26 H6A_26 0.9800 . ?
C6_26 H6B_26 0.9800 . ?
C6_26 H6C_26 0.9800 . ?
C7_26 H7A_26 0.9800 . ?
C7_26 H7B_26 0.9800 . ?
C7_26 H7C_26 0.9800 . ?
C_26 O_26 1.188(5) . ?
C_26 O9_26 1.335(5) . ?
O9_26 C9_26 1.435(6) . ?
C9_26 H9A_26 0.9800 . ?
C9_26 H9B_26 0.9800 . ?
C9_26 H9C_26 0.9800 . ?
O1M_31 C1M_31 1.406(5) . ?
O1M_31 H1M_31 0.827(3) . ?
C1M_31 H1M1_31 0.9800 . ?
C1M_31 H1M2_31 0.9800 . ?
C1M_31 H1M3_31 0.9800 . ?
O1W_32 H1W_32 0.860(3) . ?
O1W_32 H2W_32 0.839(2) . ?

loop_
_geom_torsion_atom_site_label_1
_geom_torsion_atom_site_label_2
_geom_torsion_atom_site_label_3
_geom_torsion_atom_site_label_4
_geom_torsion
_geom_torsion_site_symmetry_1
_geom_torsion_site_symmetry_2
_geom_torsion_site_symmetry_3
_geom_torsion_site_symmetry_4
_geom_torsion_publ_flag
C6_10 C1_10 C2_10 C3_10 1.1(11) . . . . ?
C7_10 C1_10 C2_10 C3_10 -176.5(7) . . . . ?
C1_10 C2_10 C3_10 C4_10 3.1(15) . . . . ?
C2_10 C3_10 C4_10 C5_10 -5.8(16) . . . . ?
C3_10 C4_10 C5_10 C6_10 4.1(11) . . . . ?
C2_10 C1_10 C6_10 C5_10 -2.2(8) . . . . ?
C7_10 C1_10 C6_10 C5_10 175.5(5) . . . . ?
C4_10 C5_10 C6_10 C1_10 -0.5(9) . . . . ?
C2_10 C1_10 C7_10 O7_10 114.1(6) . . . . ?
C6_10 C1_10 C7_10 O7_10 -63.7(5) . . . . ?
C1_10 C7_10 O7_10 C8_10 -78.7(5) . . . . ?
C7_10 O7_10 C8_10 O8_10 -6.1(5) . . . . ?
C7_10 O7_10 C8_10 N_11 174.3(3) . . . . ?
O8_10 C8_10 N_11 CA_11 9.7(6) . . . . ?
O7_10 C8_10 N_11 CA_11 -170.7(3) . . . . ?
C8_10 N_11 CA_11 CB_11 -172.7(3) . . . . ?
C8_10 N_11 CA_11 C_11 -50.1(4) . . . . ?
N_11 CA_11 CB_11 CG_11 -179.5(4) . . . . ?
C_11 CA_11 CB_11 CG_11 57.8(5) . . . . ?
CA_11 CB_11 CG_11 CD2_11 -70.8(8) . . . . ?
CA_11 CB_11 CG_11 CD1_11 154.6(5) . . . . ?
N_11 CA_11 C_11 O_11 134.4(4) . . . . ?
CB_11 CA_11 C_11 O_11 -105.3(4) . . . . ?
N_11 CA_11 C_11 N_12 -51.3(4) . . . . ?
CB_11 CA_11 C_11 N_12 69.1(4) . . . . ?
O_11 C_11 N_12 CA_12 7.0(5) . . . . ?
CA_11 C_11 N_12 CA_12 -167.3(3) . . . . ?
C_11 N_12 CA_12 CB_12 167.6(3) . . . . ?
C_11 N_12 CA_12 C_12 -67.6(4) . . . . ?
N_12 CA_12 CB_12 CG_12 -64.4(3) . . . . ?
C_12 CA_12 CB_12 CG_12 169.9(2) . . . . ?
CA_12 CB_12 CG_12 CD2_12 163.2(3) . . . . ?
CA_12 CB_12 CG_12 CD1_12 -72.7(4) . . . . ?
N_12 CA_12 C_12 O_12 144.9(3) . . . . ?
CB_12 CA_12 C_12 O_12 -90.3(3) . . . . ?
N_12 CA_12 C_12 N_13 -34.8(3) . . . . ?
CB_12 CA_12 C_12 N_13 90.0(3) . . . . ?
O_12 C_12 N_13 CA_13 0.8(4) . . . . ?
CA_12 C_12 N_13 CA_13 -179.5(2) . . . . ?
C_12 N_13 CA_13 C_13 -60.6(3) . . . . ?
C_12 N_13 CA_13 C2_13 -179.5(3) . . . . ?
C_12 N_13 CA_13 C5_13 63.8(3) . . . . ?
N_13 CA_13 C2_13 C3_13 -135.1(3) . . . . ?
C_13 CA_13 C2_13 C3_13 105.4(3) . . . . ?
C5_13 CA_13 C2_13 C3_13 -13.8(4) . . . . ?
CA_13 C2_13 C3_13 O3_13 157.3(3) . . . . ?
CA_13 C2_13 C3_13 C4_13 34.6(4) . . . . ?
C4_13 C3_13 O3_13 C6_13 -86.3(7) . . . . ?
C2_13 C3_13 O3_13 C6_13 157.8(7) . . . . ?
O3_13 C3_13 C4_13 O4_13 75.5(4) . . . . ?
C2_13 C3_13 C4_13 O4_13 -164.7(3) . . . . ?
O3_13 C3_13 C4_13 C5_13 -161.9(3) . . . . ?
C2_13 C3_13 C4_13 C5_13 -42.2(4) . . . . ?
C3_13 C4_13 O4_13 C7_13 179.5(3) . . . . ?
C5_13 C4_13 O4_13 C7_13 63.3(4) . . . . ?
O4_13 C4_13 C5_13 CA_13 154.0(3) . . . . ?
C3_13 C4_13 C5_13 CA_13 33.4(4) . . . . ?
N_13 CA_13 C5_13 C4_13 107.8(3) . . . . ?
C_13 CA_13 C5_13 C4_13 -129.0(3) . . . . ?
C2_13 CA_13 C5_13 C4_13 -12.0(4) . . . . ?
N_13 CA_13 C_13 O_13 139.0(3) . . . . ?
C2_13 CA_13 C_13 O_13 -100.9(4) . . . . ?
C5_13 CA_13 C_13 O_13 14.0(4) . . . . ?
N_13 CA_13 C_13 N_14 -44.0(3) . . . . ?
C2_13 CA_13 C_13 N_14 76.0(3) . . . . ?
C5_13 CA_13 C_13 N_14 -169.0(3) . . . . ?
O_13 C_13 N_14 CA_14 -1.8(4) . . . . ?
CA_13 C_13 N_14 CA_14 -178.8(3) . . . . ?
C_13 N_14 CA_14 C_14 -72.6(3) . . . . ?
C_13 N_14 CA_14 CB_14 164.9(3) . . . . ?
N_14 CA_14 CB_14 CG_14 -62.1(4) . . . . ?
C_14 CA_14 CB_14 CG_14 173.7(3) . . . . ?
CA_14 CB_14 CG_14 CD1_14 -54.6(5) . . . . ?
CA_14 CB_14 CG_14 CD2_14 -176.8(4) . . . . ?
N_14 CA_14 C_14 O_14 148.7(3) . . . . ?
CB_14 CA_14 C_14 O_14 -87.3(3) . . . . ?
N_14 CA_14 C_14 N_15 -34.2(4) . . . . ?
CB_14 CA_14 C_14 N_15 89.8(3) . . . . ?
O_14 C_14 N_15 CA_15 -0.1(4) . . . . ?
CA_14 C_14 N_15 CA_15 -177.1(2) . . . . ?
C_14 N_15 CA_15 CB_15 171.3(3) . . . . ?
C_14 N_15 CA_15 C_15 -67.3(3) . . . . ?
N_15 CA_15 CB_15 CG_15 -173.9(3) . . . . ?
C_15 CA_15 CB_15 CG_15 63.4(3) . . . . ?
CA_15 CB_15 CG_15 CD1_15 -171.6(4) . . . . ?
CA_15 CB_15 CG_15 CD2_15 65.2(5) . . . . ?
N_15 CA_15 C_15 O_15 145.2(3) . . . . ?
CB_15 CA_15 C_15 O_15 -94.5(3) . . . . ?
N_15 CA_15 C_15 N_16 -37.5(3) . . . . ?
CB_15 CA_15 C_15 N_16 82.8(3) . . . . ?
O_15 C_15 N_16 CA_16 2.6(4) . . . . ?
CA_15 C_15 N_16 CA_16 -174.7(2) . . . . ?
C_15 N_16 CA_16 C_16 56.6(3) . . . . ?
C_15 N_16 CA_16 C5_16 176.6(3) . . . . ?
C_15 N_16 CA_16 C2_16 -67.7(3) . . . . ?
N_16 CA_16 C2_16 C3_16 -121.2(3) . . . . ?
C_16 CA_16 C2_16 C3_16 114.7(3) . . . . ?
C5_16 CA_16 C2_16 C3_16 -2.9(3) . . . . ?
CA_16 C2_16 C3_16 O3_16 148.4(3) . . . . ?
CA_16 C2_16 C3_16 C4_16 26.9(3) . . . . ?
C2_16 C3_16 O3_16 C6_16 68.5(4) . . . . ?
C4_16 C3_16 O3_16 C6_16 -174.0(3) . . . . ?
O3_16 C3_16 C4_16 O4_16 78.9(3) . . . . ?
C2_16 C3_16 C4_16 O4_16 -158.2(3) . . . . ?
O3_16 C3_16 C4_16 C5_16 -163.7(2) . . . . ?
C2_16 C3_16 C4_16 C5_16 -40.8(3) . . . . ?
C5_16 C4_16 O4_16 C7_16 157.9(3) . . . . ?
C3_16 C4_16 O4_16 C7_16 -87.8(4) . . . . ?
O4_16 C4_16 C5_16 CA_16 161.4(2) . . . . ?
C3_16 C4_16 C5_16 CA_16 38.9(3) . . . . ?
N_16 CA_16 C5_16 C4_16 98.4(3) . . . . ?
C_16 CA_16 C5_16 C4_16 -140.8(3) . . . . ?
C2_16 CA_16 C5_16 C4_16 -22.2(3) . . . . ?
N_16 CA_16 C_16 O_16 -146.8(4) . . . . ?
C5_16 CA_16 C_16 O_16 93.3(4) . . . . ?
C2_16 CA_16 C_16 O_16 -21.5(5) . . . . ?
N_16 CA_16 C_16 O9_16 36.7(3) . . . . ?
C5_16 CA_16 C_16 O9_16 -83.2(3) . . . . ?
C2_16 CA_16 C_16 O9_16 162.1(3) . . . . ?
O_16 C_16 O9_16 C9_16 0.6(6) . . . . ?
CA_16 C_16 O9_16 C9_16 177.1(3) . . . . ?
C6_20 C1_20 C2_20 C3_20 -0.8(7) . . . . ?
C7_20 C1_20 C2_20 C3_20 178.6(4) . . . . ?
C1_20 C2_20 C3_20 C4_20 1.5(8) . . . . ?
C2_20 C3_20 C4_20 C5_20 -0.4(9) . . . . ?
C3_20 C4_20 C5_20 C6_20 -1.4(10) . . . . ?
C2_20 C1_20 C6_20 C5_20 -1.0(7) . . . . ?
C7_20 C1_20 C6_20 C5_20 179.7(5) . . . . ?
C4_20 C5_20 C6_20 C1_20 2.1(9) . . . . ?
C8_20 O7_20 C7_20 C1_20 169.7(4) . . . . ?
C2_20 C1_20 C7_20 O7_20 -75.1(6) . . . . ?
C6_20 C1_20 C7_20 O7_20 104.3(5) . . . . ?
C7_20 O7_20 C8_20 O8_20 5.8(5) . . . . ?
C7_20 O7_20 C8_20 N_21 -175.2(4) . . . . ?
O8_20 C8_20 N_21 CA_21 7.2(4) . . . . ?
O7_20 C8_20 N_21 CA_21 -171.8(2) . . . . ?
C8_20 N_21 CA_21 CB_21 168.0(2) . . . . ?
C8_20 N_21 CA_21 C_21 -67.5(3) . . . . ?
N_21 CA_21 CB_21 CG_21 -66.7(3) . . . . ?
C_21 CA_21 CB_21 CG_21 166.4(2) . . . . ?
CA_21 CB_21 CG_21 CD2_21 171.7(3) . . . . ?
CA_21 CB_21 CG_21 CD1_21 -65.1(4) . . . . ?
N_21 CA_21 C_21 O_21 154.2(3) . . . . ?
CB_21 CA_21 C_21 O_21 -80.7(3) . . . . ?
N_21 CA_21 C_21 N_22 -26.3(4) . . . . ?
CB_21 CA_21 C_21 N_22 98.8(3) . . . . ?
O_21 C_21 N_22 CA_22 -2.1(4) . . . . ?
CA_21 C_21 N_22 CA_22 178.5(2) . . . . ?
C_21 N_22 CA_22 C_22 -58.9(3) . . . . ?
C_21 N_22 CA_22 CB_22 178.2(3) . . . . ?
N_22 CA_22 CB_22 CG_22 -176.6(3) . . . . ?
C_22 CA_22 CB_22 CG_22 60.7(4) . . . . ?
CA_22 CB_22 CG_22 CD1_22 63.6(4) . . . . ?
CA_22 CB_22 CG_22 CD2_22 -173.1(4) . . . . ?
N_22 CA_22 C_22 O_22 139.9(3) . . . . ?
CB_22 CA_22 C_22 O_22 -96.8(3) . . . . ?
N_22 CA_22 C_22 N_23 -41.3(3) . . . . ?
CB_22 CA_22 C_22 N_23 82.0(3) . . . . ?
O_22 C_22 N_23 CA_23 4.1(4) . . . . ?
CA_22 C_22 N_23 CA_23 -174.7(2) . . . . ?
C_22 N_23 CA_23 C5_23 63.4(3) . . . . ?
C_22 N_23 CA_23 C2_23 174.4(2) . . . . ?
C_22 N_23 CA_23 C_23 -63.5(3) . . . . ?
N_23 CA_23 C2_23 C3_23 -87.3(3) . . . . ?
C5_23 CA_23 C2_23 C3_23 28.5(3) . . . . ?
C_23 CA_23 C2_23 C3_23 150.4(2) . . . . ?
CA_23 C2_23 C3_23 O3_23 115.2(3) . . . . ?
CA_23 C2_23 C3_23 C4_23 -3.4(3) . . . . ?
C4_23 C3_23 O3_23 C6_23 -162.3(3) . . . . ?
C2_23 C3_23 O3_23 C6_23 81.7(4) . . . . ?
O3_23 C3_23 C4_23 O4_23 92.1(3) . . . . ?
C2_23 C3_23 C4_23 O4_23 -147.0(3) . . . . ?
O3_23 C3_23 C4_23 C5_23 -144.5(2) . . . . ?
C2_23 C3_23 C4_23 C5_23 -23.5(3) . . . . ?
C3_23 C4_23 O4_23 C7_23 -166.3(3) . . . . ?
C5_23 C4_23 O4_23 C7_23 76.1(4) . . . . ?
O4_23 C4_23 C5_23 CA_23 161.5(3) . . . . ?
C3_23 C4_23 C5_23 CA_23 41.6(3) . . . . ?
N_23 CA_23 C5_23 C4_23 72.6(3) . . . . ?
C2_23 CA_23 C5_23 C4_23 -42.7(3) . . . . ?
C_23 CA_23 C5_23 C4_23 -162.2(3) . . . . ?
N_23 CA_23 C_23 O_23 156.2(3) . . . . ?
C5_23 CA_23 C_23 O_23 31.9(4) . . . . ?
C2_23 CA_23 C_23 O_23 -82.8(4) . . . . ?
N_23 CA_23 C_23 N_24 -26.7(4) . . . . ?
C5_23 CA_23 C_23 N_24 -151.1(3) . . . . ?
C2_23 CA_23 C_23 N_24 94.2(3) . . . . ?
O_23 C_23 N_24 CA_24 -1.9(5) . . . . ?
CA_23 C_23 N_24 CA_24 -178.9(3) . . . . ?
C_23 N_24 CA_24 C_24 -89.2(4) . . . . ?
C_23 N_24 CA_24 CB_24 149.3(3) . . . . ?
N_24 CA_24 CB_24 CG_24 179.8(3) . . . . ?
C_24 CA_24 CB_24 CG_24 55.7(4) . . . . ?
CA_24 CB_24 CG_24 CD2_24 -170.4(4) . . . . ?
CA_24 CB_24 CG_24 CD1_24 67.5(6) . . . . ?
N_24 CA_24 C_24 O_24 146.9(3) . . . . ?
CB_24 CA_24 C_24 O_24 -92.7(4) . . . . ?
N_24 CA_24 C_24 N_25 -36.3(4) . . . . ?
CB_24 CA_24 C_24 N_25 84.1(3) . . . . ?
O_24 C_24 N_25 CA_25 7.2(5) . . . . ?
CA_24 C_24 N_25 CA_25 -169.6(3) . . . . ?
C_24 N_25 CA_25 CB_25 136.4(3) . . . . ?
C_24 N_25 CA_25 C_25 -99.6(3) . . . . ?
N_25 CA_25 CB_25 CG_25 -57.7(4) . . . . ?
C_25 CA_25 CB_25 CG_25 175.5(3) . . . . ?
CA_25 CB_25 CG_25 CD1_25 179.9(3) . . . . ?
CA_25 CB_25 CG_25 CD2_25 -56.4(4) . . . . ?
N_25 CA_25 C_25 O_25 169.0(3) . . . . ?
CB_25 CA_25 C_25 O_25 -65.7(4) . . . . ?
N_25 CA_25 C_25 N_26 -11.3(4) . . . . ?
CB_25 CA_25 C_25 N_26 113.9(3) . . . . ?
O_25 C_25 N_26 CA_26 5.9(6) . . . . ?
CA_25 C_25 N_26 CA_26 -173.7(3) . . . . ?
C_25 N_26 CA_26 C_26 64.9(4) . . . . ?
C_25 N_26 CA_26 C5_26 -173.7(3) . . . . ?
C_25 N_26 CA_26 C2_26 -59.1(4) . . . . ?
N_26 CA_26 C2_26 C3_26 -119.9(3) . . . . ?
C_26 CA_26 C2_26 C3_26 118.0(3) . . . . ?
C5_26 CA_26 C2_26 C3_26 -3.1(4) . . . . ?
CA_26 C2_26 C3_26 O3_26 154.0(3) . . . . ?
CA_26 C2_26 C3_26 C4_26 30.6(4) . . . . ?
C2_26 C3_26 O3_26 C6_26 159.2(4) . . . . ?
C4_26 C3_26 O3_26 C6_26 -85.6(5) . . . . ?
O3_26 C3_26 C4_26 O4_26 71.1(4) . . . . ?
C2_26 C3_26 C4_26 O4_26 -170.4(3) . . . . ?
O3_26 C3_26 C4_26 C5_26 -165.3(3) . . . . ?
C2_26 C3_26 C4_26 C5_26 -46.9(3) . . . . ?
C5_26 C4_26 O4_26 C7_26 84.7(6) . . . . ?
C3_26 C4_26 O4_26 C7_26 -159.7(5) . . . . ?
O4_26 C4_26 C5_26 CA_26 166.3(3) . . . . ?
C3_26 C4_26 C5_26 CA_26 44.6(3) . . . . ?
N_26 CA_26 C5_26 C4_26 94.1(3) . . . . ?
C_26 CA_26 C5_26 C4_26 -146.6(3) . . . . ?
C2_26 CA_26 C5_26 C4_26 -25.4(3) . . . . ?
N_26 CA_26 C_26 O_26 13.3(5) . . . . ?
C5_26 CA_26 C_26 O_26 -105.8(4) . . . . ?
C2_26 CA_26 C_26 O_26 137.5(4) . . . . ?
N_26 CA_26 C_26 O9_26 -167.6(3) . . . . ?
C5_26 CA_26 C_26 O9_26 73.3(4) . . . . ?
C2_26 CA_26 C_26 O9_26 -43.4(4) . . . . ?
O_26 C_26 O9_26 C9_26 -0.5(6) . . . . ?
CA_26 C_26 O9_26 C9_26 -179.5(3) . . . . ?
